data_4321177
loop_
_publ_author_name
'William J. Evans'
'Michael A. Greci'
'Joseph W. Ziller'

_publ_section_title
;
 Reactivity of "Eu(OiPr)2" with Phenols: Formation of Linear Eu3, Square
 Pyramidal Eu5, Cubic Eu8, and Capped Cubic Eu9 Polymetallic Europium
 Complexes
;
_journal_name_full 'Inorganic Chemistry'
_journal_page_first 3213
_journal_page_last 3220
_journal_paper_doi 10.1021/ic9909532
_journal_volume 39
_journal_year 2000
_chemical_formula_sum 'C240.5 H338 Eu18 O51'
_chemical_formula_weight 6780.39
_chemical_name_systematic
; 
 ? 
;
_space_group_IT_number 2
_symmetry_cell_setting triclinic
_symmetry_space_group_name_Hall '-P 1'
_symmetry_space_group_name_H-M 'P -1'
_atom_sites_solution_hydrogens geom
_atom_sites_solution_primary direct
_atom_sites_solution_secondary difmap
_audit_creation_method SHELXTL
_cell_angle_alpha 89.0460(10)
_cell_angle_beta 86.6180(10)
_cell_angle_gamma 80.7500(10)
_cell_formula_units_Z 2
_cell_length_a 14.9535(7)
_cell_length_b 28.3557(13)
_cell_length_c 30.0169(14)
_cell_measurement_temperature 158(2)
_cell_volume 12540.0(10)
_computing_cell_refinement 'Bruker SMART/SAINT'
_computing_data_collection 'Bruker SMART'
_computing_data_reduction 'Bruker SHELXTL'
_computing_molecular_graphics 'Bruker SHELXTL'
_computing_publication_material 'Bruker SHELXTL'
_computing_structure_refinement 'Bruker SHELXTL'
_computing_structure_solution 'Bruker SHELXTL'
_diffrn_ambient_temperature 158(2)
_diffrn_measured_fraction_theta_full 0.968
_diffrn_measured_fraction_theta_max 0.968
_diffrn_measurement_device_type 'CCD area detector'
_diffrn_measurement_method 'phi and omega scans'
_diffrn_radiation_monochromator graphite
_diffrn_radiation_source 'sealed tube'
_diffrn_radiation_type MoK\a
_diffrn_radiation_wavelength 0.71073
_diffrn_reflns_av_R_equivalents 0.0858
_diffrn_reflns_av_sigmaI/netI 0.1088
_diffrn_reflns_limit_h_max 17
_diffrn_reflns_limit_h_min -17
_diffrn_reflns_limit_k_max 33
_diffrn_reflns_limit_k_min -33
_diffrn_reflns_limit_l_max 35
_diffrn_reflns_limit_l_min -35
_diffrn_reflns_number 96813
_diffrn_reflns_theta_full 24.71
_diffrn_reflns_theta_max 24.71
_diffrn_reflns_theta_min 0.68
_diffrn_standards_decay_% '< 1.0'
_exptl_absorpt_coefficient_mu 4.495
_exptl_absorpt_correction_T_max 0.7438
_exptl_absorpt_correction_T_min 0.5926
_exptl_absorpt_correction_type none
_exptl_absorpt_process_details 'Bruker SADABS'
_exptl_crystal_colour yellow
_exptl_crystal_density_diffrn 1.796
_exptl_crystal_density_method 'not measured'
_exptl_crystal_description parallelpiped
_exptl_crystal_F_000 6646
_exptl_crystal_size_max 0.13
_exptl_crystal_size_mid 0.10
_exptl_crystal_size_min 0.07
_refine_diff_density_max 1.893
_refine_diff_density_min -1.574
_refine_diff_density_rms 0.266
_refine_ls_extinction_method none
_refine_ls_goodness_of_fit_ref 1.184
_refine_ls_hydrogen_treatment constr
_refine_ls_matrix_type fullcycle
_refine_ls_number_parameters 2381
_refine_ls_number_reflns 41419
_refine_ls_number_restraints 61
_refine_ls_restrained_S_all 1.184
_refine_ls_R_factor_all 0.1540
_refine_ls_R_factor_gt 0.0941
_refine_ls_shift/su_max 0.088
_refine_ls_shift/su_mean 0.012
_refine_ls_structure_factor_coef Fsqd
_refine_ls_weighting_details 'calc w=1/[\s^2^(Fo^2^)+(0.0001P)^2^+347.8476P] where P=(Fo^2^+2Fc^2^)/3'
_refine_ls_weighting_scheme calc
_refine_ls_wR_factor_gt 0.1370
_refine_ls_wR_factor_ref 0.1572
_reflns_number_gt 26524
_reflns_number_total 41419
_reflns_threshold_expression >2sigma(I)
_cod_data_source_file ic9909532_5.cif
_cod_data_source_block mg46z
_cod_depositor_comments
;
The following automatic conversions were performed:

'_symmetry_cell_setting' value 'Triclinic' changed to 'triclinic'
according to the built-in table from CIF Core dictionary named
'cif_core.dic' version 2.4.1 from 2010-06-29.

Automatic conversion script
Id: cif_fix_values 1646 2011-03-28 12:23:43Z adriana 
;
_cod_original_formula_sum 'C240.50 H338 Eu18 O51'
_cod_database_code 4321177

loop_
_symmetry_equiv_pos_as_xyz
'x, y, z'
'-x, -y, -z'

loop_
_atom_site_label
_atom_site_type_symbol
_atom_site_fract_x
_atom_site_fract_y
_atom_site_fract_z
_atom_site_U_iso_or_equiv
_atom_site_adp_type
_atom_site_occupancy
_atom_site_symmetry_multiplicity
_atom_site_calc_flag
_atom_site_refinement_flags
_atom_site_disorder_assembly
_atom_site_disorder_group
Eu1 Eu 0.07723(6) 0.32997(3) 0.62997(3) 0.0242(2) Uani 1 1 d . . .
Eu2 Eu 0.15143(6) 0.20493(3) 0.59836(3) 0.0264(2) Uani 1 1 d . . .
Eu3 Eu -0.08708(6) 0.18546(3) 0.61036(3) 0.0274(2) Uani 1 1 d . . .
Eu4 Eu -0.15250(6) 0.31043(3) 0.64171(3) 0.0251(2) Uani 1 1 d . . .
Eu5 Eu 0.10775(6) 0.30502(3) 0.74482(3) 0.0244(2) Uani 1 1 d . . .
Eu6 Eu 0.17847(6) 0.17499(3) 0.71465(3) 0.0273(2) Uani 1 1 d . . .
Eu7 Eu -0.06557(6) 0.15601(3) 0.72824(3) 0.0259(2) Uani 1 1 d . . .
Eu8 Eu -0.13394(6) 0.28492(3) 0.75802(3) 0.0252(2) Uani 1 1 d . . .
Eu9 Eu 0.04621(6) 0.20747(3) 0.81637(3) 0.0291(2) Uani 1 1 d . . .
Eu10 Eu -1.18337(6) 0.81013(3) 0.86674(3) 0.0313(2) Uani 1 1 d . . .
Eu11 Eu -1.11008(6) 0.68552(3) 0.89809(3) 0.0287(2) Uani 1 1 d . . .
Eu12 Eu -0.87149(6) 0.70632(3) 0.89337(3) 0.0270(2) Uani 1 1 d . . .
Eu13 Eu -0.95310(6) 0.83076(3) 0.86457(3) 0.0267(2) Uani 1 1 d . . .
Eu14 Eu -1.16453(6) 0.78418(3) 0.75085(3) 0.0261(2) Uani 1 1 d . . .
Eu15 Eu -1.08674(6) 0.65481(3) 0.78030(3) 0.0244(2) Uani 1 1 d . . .
Eu16 Eu -0.84473(6) 0.67806(3) 0.77599(3) 0.0246(2) Uani 1 1 d . . .
Eu17 Eu -0.92420(6) 0.80667(3) 0.74786(3) 0.0245(2) Uani 1 1 d . . .
Eu18 Eu -0.98447(6) 0.70885(3) 0.68327(3) 0.0262(2) Uani 1 1 d . . .
O1 O -0.0029(7) 0.2618(4) 0.6079(4) 0.027(3) Uani 1 1 d . . .
O2 O -0.1442(8) 0.2313(4) 0.6877(4) 0.029(3) Uani 1 1 d . . .
O3 O -0.0344(7) 0.3234(4) 0.6999(4) 0.024(3) Uani 1 1 d . . .
O4 O 0.1655(8) 0.2557(4) 0.6722(4) 0.030(3) Uani 1 1 d . . .
O5 O 0.0507(7) 0.1644(4) 0.6617(4) 0.023(3) Uani 1 1 d . . .
O6 O 0.1970(8) 0.2311(4) 0.7832(4) 0.032(3) Uani 1 1 d . . .
O7 O -0.1224(7) 0.2058(4) 0.8026(4) 0.027(3) Uani 1 1 d . . .
O8 O -0.0073(7) 0.2979(4) 0.8079(4) 0.028(3) Uani 1 1 d . . .
O9 O 0.0777(8) 0.1360(4) 0.7685(4) 0.031(3) Uani 1 1 d . . .
O10 O -0.1870(8) 0.2587(4) 0.5822(4) 0.038(3) Uani 1 1 d . . .
O11 O 0.0512(9) 0.1588(4) 0.5591(4) 0.038(3) Uani 1 1 d . . .
O12 O 0.1783(8) 0.2858(4) 0.5706(4) 0.035(3) Uiso 1 1 d . . .
O13 O -0.0746(7) 0.3790(4) 0.6170(4) 0.025(3) Uiso 1 1 d . . .
O14 O -0.1427(8) 0.1270(4) 0.6655(4) 0.033(3) Uiso 1 1 d . . .
O15 O -0.2511(8) 0.3297(4) 0.7096(4) 0.034(3) Uani 1 1 d . . .
O16 O 0.1439(8) 0.3685(4) 0.6899(4) 0.035(3) Uani 1 1 d . . .
O17 O 0.2538(8) 0.1447(4) 0.6422(4) 0.035(3) Uani 1 1 d . . .
O18 O -0.1554(10) 0.1395(5) 0.5504(4) 0.049(4) Uani 1 1 d . . .
O19 O 0.2652(9) 0.1797(5) 0.5310(4) 0.048(4) Uani 1 1 d . . .
O20 O -0.2491(9) 0.3211(4) 0.8222(4) 0.042(3) Uiso 1 1 d . A .
O21 O -0.1200(8) 0.0869(4) 0.7794(4) 0.042(3) Uani 1 1 d . . .
O22 O 0.1790(8) 0.3577(4) 0.7986(4) 0.037(3) Uani 1 1 d . . .
O24 O 0.0232(7) 0.2298(4) 0.7379(4) 0.027(3) Uani 1 1 d . . .
O26 O -1.0327(7) 0.7620(4) 0.8928(4) 0.028(3) Uani 1 1 d . . .
O27 O -1.0657(8) 0.8234(4) 0.8013(4) 0.027(3) Uani 1 1 d . . .
O28 O -0.8624(7) 0.7586(4) 0.8178(4) 0.024(3) Uani 1 1 d . . .
O29 O -0.9687(8) 0.6657(4) 0.8377(4) 0.027(3) Uani 1 1 d . . .
O30 O -1.1705(8) 0.7301(4) 0.8232(4) 0.030(3) Uani 1 1 d . . .
O31 O -0.9461(7) 0.6368(4) 0.7315(4) 0.032(3) Uani 1 1 d . . .
O32 O -0.8346(7) 0.7325(4) 0.7046(3) 0.024(3) Uiso 1 1 d . . .
O33 O -1.0423(8) 0.7995(4) 0.6935(4) 0.036(3) Uani 1 1 d . . .
O34 O -1.1512(7) 0.7036(4) 0.7104(4) 0.025(3) Uani 1 1 d . . .
O35 O -0.8557(9) 0.7867(4) 0.9226(4) 0.044(4) Uani 1 1 d . . .
O36 O -1.1048(8) 0.8787(4) 0.8864(4) 0.035(3) Uani 1 1 d . . .
O37 O -0.9714(8) 0.6593(4) 0.9397(4) 0.036(3) Uani 1 1 d . . .
O38 O -1.2284(10) 0.7553(5) 0.9262(5) 0.066(5) Uani 1 1 d . . .
O39 O -0.7577(8) 0.6536(4) 0.8440(4) 0.034(3) Uani 1 1 d . . .
O40 O -0.8905(8) 0.8702(4) 0.7983(4) 0.031(3) Uani 1 1 d . . .
O41 O -1.2799(8) 0.8313(4) 0.8041(4) 0.037(3) Uani 1 1 d . . .
O42 O -1.1425(9) 0.6197(4) 0.8507(4) 0.042(3) Uani 1 1 d . . .
O43 O -0.8373(10) 0.8554(4) 0.6929(4) 0.050(4) Uani 1 1 d . . .
O44 O -1.2758(9) 0.8203(4) 0.6909(4) 0.043(3) Uani 1 1 d . . .
O45 O -1.1373(9) 0.5865(4) 0.7303(4) 0.040(3) Uani 1 1 d . . .
O46 O -0.7125(9) 0.6215(5) 0.7299(5) 0.051(4) Uani 1 1 d . . .
O47 O -0.9174(8) 0.6408(4) 0.6253(4) 0.039(3) Uani 1 1 d . . .
O48 O -1.0032(7) 0.7304(4) 0.7628(4) 0.021(3) Uani 1 1 d . . .
O49 O -1.1814(10) 0.6404(5) 0.9637(4) 0.048(4) Uani 1 1 d . . .
O50 O -0.7591(9) 0.6800(5) 0.9550(4) 0.046(4) Uani 1 1 d . . .
O51 O -0.5888(13) 0.5934(7) 0.6605(6) 0.094(6) Uiso 1 1 d . . .
C1 C 0.2733(12) 0.2385(6) 0.8030(6) 0.029(4) Uani 1 1 d . . .
C2 C 0.2663(11) 0.2494(6) 0.8497(6) 0.028(4) Uani 1 1 d . . .
C3 C 0.3435(13) 0.2565(7) 0.8706(7) 0.043(5) Uani 1 1 d . . .
H3A H 0.3398 0.2618 0.9019 0.052 Uiso 1 1 calc R . .
C4 C 0.4242(15) 0.2560(8) 0.8472(8) 0.054(6) Uani 1 1 d . . .
H4A H 0.4758 0.2623 0.8616 0.065 Uiso 1 1 calc R . .
C5 C 0.4298(14) 0.2461(7) 0.8018(7) 0.046(5) Uani 1 1 d . . .
H5A H 0.4866 0.2446 0.7855 0.055 Uiso 1 1 calc R . .
C6 C 0.3554(12) 0.2384(7) 0.7799(6) 0.034(5) Uani 1 1 d . . .
C7 C 0.1756(13) 0.2542(7) 0.8755(6) 0.041(5) Uani 1 1 d . . .
H7A H 0.1291 0.2480 0.8557 0.061 Uiso 1 1 calc R . .
H7B H 0.1597 0.2867 0.8874 0.061 Uiso 1 1 calc R . .
H7C H 0.1792 0.2311 0.9003 0.061 Uiso 1 1 calc R . .
C8 C 0.3640(12) 0.2288(8) 0.7306(7) 0.050(6) Uani 1 1 d . . .
H8A H 0.4265 0.2300 0.7193 0.075 Uiso 1 1 calc R . .
H8B H 0.3224 0.2532 0.7153 0.075 Uiso 1 1 calc R . .
H8C H 0.3488 0.1972 0.7251 0.075 Uiso 1 1 calc R . .
C9 C -0.1892(11) 0.2002(6) 0.8342(7) 0.034(5) Uani 1 1 d . . .
C10 C -0.2723(12) 0.1905(7) 0.8196(6) 0.036(5) Uani 1 1 d . . .
C11 C -0.3408(13) 0.1850(8) 0.8519(7) 0.051(6) Uani 1 1 d . . .
H11A H -0.3960 0.1769 0.8426 0.061 Uiso 1 1 calc R . .
C12 C -0.3320(13) 0.1906(8) 0.8954(7) 0.051(6) Uani 1 1 d . . .
H12A H -0.3813 0.1876 0.9161 0.061 Uiso 1 1 calc R . .
C13 C -0.2519(13) 0.2007(7) 0.9105(7) 0.041(5) Uani 1 1 d . . .
H13A H -0.2445 0.2033 0.9416 0.049 Uiso 1 1 calc R . .
C14 C -0.1822(13) 0.2072(8) 0.8795(6) 0.042(5) Uani 1 1 d . . .
C15 C -0.2874(13) 0.1881(7) 0.7708(7) 0.052(6) Uani 1 1 d . . .
H15A H -0.2320 0.1929 0.7534 0.078 Uiso 1 1 calc R . .
H15B H -0.3373 0.2132 0.7632 0.078 Uiso 1 1 calc R . .
H15C H -0.3027 0.1568 0.7640 0.078 Uiso 1 1 calc R . .
C16 C -0.0953(15) 0.2212(9) 0.8962(6) 0.059(7) Uani 1 1 d . . .
H16A H -0.0525 0.2244 0.8707 0.088 Uiso 1 1 calc R . .
H16B H -0.0677 0.1964 0.9166 0.088 Uiso 1 1 calc R . .
H16C H -0.1100 0.2517 0.9119 0.088 Uiso 1 1 calc R . .
C17 C -0.2532(14) 0.2732(6) 0.5552(6) 0.038(5) Uani 1 1 d . . .
C18 C -0.3381(13) 0.2557(7) 0.5576(7) 0.040(5) Uani 1 1 d . . .
C19 C -0.4028(14) 0.2714(8) 0.5285(8) 0.056(7) Uani 1 1 d . . .
H19A H -0.4582 0.2590 0.5307 0.067 Uiso 1 1 calc R . .
C20 C -0.3902(15) 0.3051(10) 0.4956(7) 0.060(7) Uani 1 1 d . . .
H20A H -0.4368 0.3155 0.4757 0.072 Uiso 1 1 calc R . .
C21 C -0.3102(15) 0.3233(8) 0.4917(8) 0.054(6) Uani 1 1 d . . .
H21A H -0.3019 0.3468 0.4695 0.065 Uiso 1 1 calc R . .
C22 C -0.2426(12) 0.3076(7) 0.5198(7) 0.039(5) Uani 1 1 d . . .
C23 C -0.3490(14) 0.2197(8) 0.5940(7) 0.058(6) Uani 1 1 d . . .
H23A H -0.2940 0.2139 0.6108 0.087 Uiso 1 1 calc R . .
H23B H -0.3590 0.1897 0.5808 0.087 Uiso 1 1 calc R . .
H23C H -0.4012 0.2320 0.6141 0.087 Uiso 1 1 calc R . .
C24 C -0.1551(14) 0.3292(8) 0.5143(7) 0.052(6) Uani 1 1 d . . .
H24A H -0.1128 0.3149 0.5364 0.078 Uiso 1 1 calc R . .
H24B H -0.1691 0.3638 0.5187 0.078 Uiso 1 1 calc R . .
H24C H -0.1272 0.3226 0.4842 0.078 Uiso 1 1 calc R . .
C25 C 0.0634(14) 0.1421(7) 0.5171(7) 0.045(6) Uani 1 1 d . . .
C26 C 0.0492(13) 0.1719(7) 0.4809(6) 0.037(5) Uani 1 1 d . . .
C27 C 0.0630(13) 0.1534(8) 0.4378(6) 0.044(5) Uani 1 1 d . . .
H27A H 0.0540 0.1744 0.4129 0.053 Uiso 1 1 calc R . .
C28 C 0.0893(14) 0.1054(7) 0.4307(8) 0.050(6) Uani 1 1 d . . .
H28A H 0.0983 0.0932 0.4012 0.060 Uiso 1 1 calc R . .
C29 C 0.1027(15) 0.0748(7) 0.4674(7) 0.050(6) Uani 1 1 d . . .
H29A H 0.1222 0.0416 0.4631 0.060 Uiso 1 1 calc R . .
C30 C 0.0879(16) 0.0926(7) 0.5088(6) 0.049(6) Uani 1 1 d . . .
C31 C 0.0234(16) 0.2245(7) 0.4901(7) 0.051(6) Uani 1 1 d . . .
H31A H 0.0152 0.2420 0.4619 0.077 Uiso 1 1 calc R . .
H31B H 0.0716 0.2356 0.5059 0.077 Uiso 1 1 calc R . .
H31C H -0.0334 0.2300 0.5087 0.077 Uiso 1 1 calc R . .
C32 C 0.102(2) 0.0586(9) 0.5473(8) 0.096(10) Uani 1 1 d . . .
H32A H 0.0894 0.0763 0.5753 0.143 Uiso 1 1 calc R . .
H32B H 0.1655 0.0425 0.5458 0.143 Uiso 1 1 calc R . .
H32C H 0.0617 0.0349 0.5460 0.143 Uiso 1 1 calc R . .
C33 C 0.2272(12) 0.3135(6) 0.5463(6) 0.033(4) Uiso 1 1 d . . .
C34 C 0.1822(14) 0.3427(7) 0.5107(7) 0.044(5) Uiso 1 1 d . . .
C35 C 0.2365(15) 0.3709(8) 0.4852(7) 0.055(6) Uiso 1 1 d . . .
H35A H 0.2103 0.3908 0.4621 0.066 Uiso 1 1 calc R . .
C36 C 0.3243(17) 0.3702(9) 0.4931(8) 0.067(7) Uiso 1 1 d . . .
H36A H 0.3595 0.3883 0.4742 0.081 Uiso 1 1 calc R . .
C37 C 0.3636(17) 0.3448(8) 0.5266(7) 0.060(6) Uiso 1 1 d . . .
H37A H 0.4240 0.3474 0.5331 0.072 Uiso 1 1 calc R . .
C38 C 0.3151(14) 0.3141(7) 0.5525(7) 0.042(5) Uiso 1 1 d . . .
C39 C 0.0838(16) 0.3445(9) 0.5033(8) 0.069(7) Uiso 1 1 d . . .
H39A H 0.0584 0.3225 0.5241 0.104 Uiso 1 1 calc R . .
H39B H 0.0768 0.3351 0.4726 0.104 Uiso 1 1 calc R . .
H39C H 0.0516 0.3770 0.5084 0.104 Uiso 1 1 calc R . .
C40 C 0.3608(16) 0.2831(8) 0.5877(7) 0.060(6) Uiso 1 1 d . . .
H40A H 0.4243 0.2877 0.5880 0.090 Uiso 1 1 calc R . .
H40B H 0.3581 0.2496 0.5814 0.090 Uiso 1 1 calc R . .
H40C H 0.3300 0.2917 0.6169 0.090 Uiso 1 1 calc R . .
C41 C -0.1010(13) 0.4193(6) 0.5948(6) 0.033(4) Uiso 1 1 d . . .
C42 C -0.0353(13) 0.4465(7) 0.5768(6) 0.036(5) Uiso 1 1 d . . .
C43 C -0.0652(14) 0.4884(7) 0.5519(7) 0.047(5) Uiso 1 1 d . . .
H43A H -0.0225 0.5079 0.5410 0.056 Uiso 1 1 calc R . .
C44 C -0.1550(14) 0.5012(8) 0.5435(7) 0.048(6) Uiso 1 1 d . . .
H44A H -0.1729 0.5286 0.5255 0.058 Uiso 1 1 calc R . .
C45 C -0.2185(15) 0.4758(7) 0.5601(7) 0.046(5) Uiso 1 1 d . . .
H45A H -0.2803 0.4854 0.5538 0.055 Uiso 1 1 calc R . .
C46 C -0.1936(13) 0.4362(7) 0.5859(6) 0.037(5) Uiso 1 1 d . . .
C47 C 0.0642(13) 0.4354(7) 0.5885(7) 0.044(5) Uiso 1 1 d . . .
H47A H 0.0741 0.4055 0.6057 0.065 Uiso 1 1 calc R . .
H47B H 0.0788 0.4615 0.6063 0.065 Uiso 1 1 calc R . .
H47C H 0.1033 0.4321 0.5610 0.065 Uiso 1 1 calc R . .
C48 C -0.2663(14) 0.4080(7) 0.6068(7) 0.046(5) Uiso 1 1 d . . .
H48A H -0.2368 0.3808 0.6239 0.069 Uiso 1 1 calc R . .
H48B H -0.2991 0.3964 0.5830 0.069 Uiso 1 1 calc R . .
H48C H -0.3090 0.4290 0.6265 0.069 Uiso 1 1 calc R . .
C49 C -0.1728(12) 0.0855(6) 0.6656(6) 0.030(4) Uiso 1 1 d . . .
C50 C -0.1139(13) 0.0425(7) 0.6627(6) 0.033(5) Uiso 1 1 d . . .
C51 C -0.1437(16) -0.0014(8) 0.6613(7) 0.055(6) Uiso 1 1 d . . .
H51A H -0.1020 -0.0302 0.6570 0.065 Uiso 1 1 calc R . .
C52 C -0.2363(19) -0.0016(10) 0.6663(9) 0.079(8) Uiso 1 1 d . . .
H52A H -0.2582 -0.0313 0.6656 0.095 Uiso 1 1 calc R . .
C53 C -0.2980(17) 0.0403(8) 0.6722(7) 0.061(7) Uiso 1 1 d . . .
H53A H -0.3607 0.0391 0.6780 0.073 Uiso 1 1 calc R . .
C54 C -0.2677(14) 0.0831(7) 0.6696(7) 0.042(5) Uiso 1 1 d . . .
C55 C -0.0147(14) 0.0448(8) 0.6589(7) 0.054(6) Uiso 1 1 d . . .
H55A H -0.0054 0.0781 0.6605 0.081 Uiso 1 1 calc R . .
H55B H 0.0114 0.0312 0.6302 0.081 Uiso 1 1 calc R . .
H55C H 0.0152 0.0264 0.6833 0.081 Uiso 1 1 calc R . .
C56 C -0.3356(16) 0.1294(8) 0.6746(8) 0.063(7) Uiso 1 1 d . . .
H56A H -0.3030 0.1568 0.6720 0.095 Uiso 1 1 calc R . .
H56B H -0.3682 0.1298 0.7039 0.095 Uiso 1 1 calc R . .
H56C H -0.3789 0.1314 0.6512 0.095 Uiso 1 1 calc R . .
C57 C -0.3228(12) 0.3634(6) 0.7202(6) 0.030(4) Uani 1 1 d . . .
C58 C -0.3108(11) 0.4068(6) 0.7381(6) 0.027(4) Uani 1 1 d . . .
C59 C -0.3849(15) 0.4415(7) 0.7488(8) 0.054(6) Uani 1 1 d . . .
H59A H -0.3755 0.4711 0.7606 0.065 Uiso 1 1 calc R . .
C60 C -0.4704(14) 0.4342(8) 0.7426(9) 0.065(8) Uani 1 1 d . . .
H60A H -0.5205 0.4585 0.7499 0.078 Uiso 1 1 calc R . .
C61 C -0.4845(13) 0.3922(9) 0.7262(8) 0.057(6) Uani 1 1 d . . .
H61A H -0.5454 0.3875 0.7233 0.068 Uiso 1 1 calc R . .
C62 C -0.4136(14) 0.3546(7) 0.7128(7) 0.042(5) Uani 1 1 d . . .
C63 C -0.2144(13) 0.4161(7) 0.7431(8) 0.055(6) Uani 1 1 d . . .
H63A H -0.1712 0.3877 0.7342 0.083 Uiso 1 1 calc R . .
H63B H -0.2068 0.4235 0.7743 0.083 Uiso 1 1 calc R . .
H63C H -0.2031 0.4432 0.7241 0.083 Uiso 1 1 calc R . .
C64 C -0.4253(15) 0.3096(8) 0.6929(8) 0.061(7) Uani 1 1 d . . .
H64A H -0.3658 0.2899 0.6869 0.092 Uiso 1 1 calc R . .
H64B H -0.4557 0.3161 0.6649 0.092 Uiso 1 1 calc R . .
H64C H -0.4624 0.2926 0.7136 0.092 Uiso 1 1 calc R . .
C65 C 0.1680(13) 0.4108(7) 0.6957(6) 0.035(5) Uani 1 1 d . . .
C66 C 0.1088(13) 0.4479(7) 0.7158(6) 0.035(5) Uani 1 1 d . . .
C67 C 0.1368(15) 0.4930(6) 0.7205(6) 0.039(5) Uani 1 1 d . . .
H67A H 0.0960 0.5185 0.7342 0.047 Uiso 1 1 calc R . .
C68 C 0.2201(16) 0.5003(8) 0.7057(7) 0.050(6) Uani 1 1 d . . .
H68A H 0.2389 0.5302 0.7104 0.060 Uiso 1 1 calc R . .
C69 C 0.2758(14) 0.4658(8) 0.6847(7) 0.047(6) Uani 1 1 d . . .
H69A H 0.3334 0.4720 0.6731 0.057 Uiso 1 1 calc R . .
C70 C 0.2530(13) 0.4212(8) 0.6791(6) 0.041(5) Uani 1 1 d . . .
C71 C 0.0133(12) 0.4396(7) 0.7315(8) 0.050(6) Uani 1 1 d . . .
H71A H -0.0204 0.4690 0.7449 0.075 Uiso 1 1 calc R . .
H71B H 0.0176 0.4137 0.7538 0.075 Uiso 1 1 calc R . .
H71C H -0.0184 0.4308 0.7060 0.075 Uiso 1 1 calc R . .
C72 C 0.3181(17) 0.3831(9) 0.6532(7) 0.066(7) Uani 1 1 d . . .
H72A H 0.2914 0.3537 0.6525 0.100 Uiso 1 1 calc R . .
H72B H 0.3757 0.3766 0.6679 0.100 Uiso 1 1 calc R . .
H72C H 0.3289 0.3944 0.6227 0.100 Uiso 1 1 calc R . .
C73 C 0.3207(11) 0.1082(6) 0.6422(6) 0.027(4) Uani 1 1 d . . .
C74 C 0.4085(12) 0.1135(6) 0.6280(6) 0.031(4) Uani 1 1 d . . .
C75 C 0.4768(13) 0.0744(7) 0.6282(7) 0.047(6) Uani 1 1 d . . .
H75A H 0.5369 0.0790 0.6193 0.056 Uiso 1 1 calc R . .
C76 C 0.4623(15) 0.0287(7) 0.6409(8) 0.060(7) Uani 1 1 d . . .
H76A H 0.5101 0.0022 0.6398 0.072 Uiso 1 1 calc R . .
C77 C 0.3746(15) 0.0239(6) 0.6552(7) 0.049(6) Uani 1 1 d . . .
H77A H 0.3630 -0.0064 0.6659 0.059 Uiso 1 1 calc R . .
C78 C 0.3022(13) 0.0619(6) 0.6546(7) 0.036(5) Uani 1 1 d . . .
C79 C 0.4304(13) 0.1608(6) 0.6150(7) 0.045(6) Uani 1 1 d . . .
H79A H 0.3747 0.1844 0.6164 0.067 Uiso 1 1 calc R . .
H79B H 0.4579 0.1595 0.5845 0.067 Uiso 1 1 calc R . .
H79C H 0.4732 0.1700 0.6355 0.067 Uiso 1 1 calc R . .
C80 C 0.2073(14) 0.0543(7) 0.6680(7) 0.047(6) Uani 1 1 d . . .
H80A H 0.1658 0.0846 0.6656 0.070 Uiso 1 1 calc R . .
H80B H 0.2047 0.0426 0.6989 0.070 Uiso 1 1 calc R . .
H80C H 0.1893 0.0307 0.6482 0.070 Uiso 1 1 calc R . .
C81 C -0.1838(15) 0.1576(6) 0.5071(6) 0.046(6) Uani 1 1 d . . .
H81A H -0.1500 0.1835 0.4971 0.055 Uiso 1 1 calc R . .
H81B H -0.2495 0.1706 0.5090 0.055 Uiso 1 1 calc R . .
C82 C -0.1653(17) 0.1181(8) 0.4759(8) 0.062(7) Uani 1 1 d . . .
H82A H -0.1095 0.1204 0.4571 0.074 Uiso 1 1 calc R . .
H82B H -0.2163 0.1190 0.4562 0.074 Uiso 1 1 calc R . .
C83 C -0.1533(18) 0.0720(8) 0.5030(8) 0.071(8) Uani 1 1 d . . .
H83A H -0.0920 0.0532 0.4975 0.085 Uiso 1 1 calc R . .
H83B H -0.1996 0.0520 0.4967 0.085 Uiso 1 1 calc R . .
C84 C -0.167(2) 0.0919(9) 0.5503(9) 0.098(11) Uani 1 1 d . . .
H84A H -0.2290 0.0891 0.5626 0.118 Uiso 1 1 calc R . .
H84B H -0.1230 0.0730 0.5697 0.118 Uiso 1 1 calc R . .
C85 C 0.3051(16) 0.1298(7) 0.5214(7) 0.054(6) Uani 1 1 d . . .
H85A H 0.3601 0.1202 0.5383 0.065 Uiso 1 1 calc R . .
H85B H 0.2610 0.1081 0.5297 0.065 Uiso 1 1 calc R . .
C86 C 0.328(2) 0.1279(8) 0.4745(9) 0.088(10) Uani 1 1 d . . .
H86A H 0.2828 0.1133 0.4588 0.105 Uiso 1 1 calc R . .
H86B H 0.3887 0.1090 0.4682 0.105 Uiso 1 1 calc R . .
C87 C 0.326(3) 0.1805(9) 0.4593(10) 0.135(17) Uani 1 1 d . . .
H87A H 0.3884 0.1867 0.4506 0.162 Uiso 1 1 calc R . .
H87B H 0.2875 0.1884 0.4338 0.162 Uiso 1 1 calc R . .
C88 C 0.292(2) 0.2055(9) 0.4952(8) 0.104(12) Uani 1 1 d . . .
H88A H 0.2396 0.2288 0.4865 0.124 Uiso 1 1 calc R . .
H88B H 0.3386 0.2239 0.5048 0.124 Uiso 1 1 calc R . .
C89 C -0.3440(15) 0.3149(9) 0.8244(8) 0.060(6) Uiso 1 1 d . . .
H89A H -0.3610 0.3092 0.7938 0.072 Uiso 0.57(5) 1 calc PR A 1
H89B H -0.3498 0.2857 0.8422 0.072 Uiso 0.57(5) 1 calc PR A 1
H89A H -0.3503 0.2816 0.8209 0.072 Uiso 0.43(5) 1 d PR A 2
H89B H -0.3774 0.3339 0.8018 0.072 Uiso 0.43(5) 1 d PR A 2
C90 C -0.408(4) 0.353(2) 0.843(2) 0.09(2) Uiso 0.57(5) 1 d P A 1
H90A H -0.4538 0.3420 0.8640 0.109 Uiso 0.57(5) 1 calc PR A 1
H90B H -0.4382 0.3743 0.8199 0.109 Uiso 0.57(5) 1 calc PR A 1
C90' C -0.377(4) 0.333(3) 0.871(2) 0.08(2) Uiso 0.43(5) 1 d P A 2
H90C H -0.3823 0.3064 0.8915 0.091 Uiso 0.43(5) 1 calc PR A 2
H90D H -0.4375 0.3536 0.8697 0.091 Uiso 0.43(5) 1 calc PR A 2
C91 C -0.343(3) 0.3755(15) 0.8657(16) 0.055(14) Uiso 0.57(5) 1 d P A 1
H91A H -0.3608 0.3766 0.8980 0.067 Uiso 0.57(5) 1 calc PR A 1
H91B H -0.3468 0.4089 0.8549 0.067 Uiso 0.57(5) 1 calc PR A 1
C91' C -0.303(3) 0.3649(16) 0.8878(17) 0.035(15) Uiso 0.43(5) 1 d P A 2
H91C H -0.3239 0.3996 0.8843 0.042 Uiso 0.43(5) 1 calc PR A 2
H91D H -0.2887 0.3574 0.9191 0.042 Uiso 0.43(5) 1 calc PR A 2
C92 C -0.2346(17) 0.3487(9) 0.8591(8) 0.070(7) Uiso 1 1 d . . .
H92A H -0.1922 0.3715 0.8515 0.084 Uiso 0.57(5) 1 calc PR A 1
H92B H -0.2144 0.3289 0.8852 0.084 Uiso 0.57(5) 1 calc PR A 1
H92A H -0.1876 0.3298 0.8757 0.084 Uiso 0.43(5) 1 d PR A 2
H92B H -0.2100 0.3763 0.8474 0.084 Uiso 0.43(5) 1 d PR A 2
C93 C -0.0872(16) 0.0831(9) 0.8232(7) 0.061(7) Uani 1 1 d . . .
H93A H -0.0753 0.1147 0.8328 0.073 Uiso 1 1 calc R . .
H93B H -0.0295 0.0604 0.8232 0.073 Uiso 1 1 calc R . .
C94 C -0.1552(17) 0.0663(9) 0.8543(8) 0.069(7) Uani 1 1 d . . .
H94A H -0.2018 0.0930 0.8653 0.082 Uiso 1 1 calc R . .
H94B H -0.1268 0.0488 0.8800 0.082 Uiso 1 1 calc R . .
C95 C -0.194(2) 0.0337(10) 0.8246(9) 0.100(11) Uani 1 1 d . . .
H95A H -0.2572 0.0307 0.8348 0.120 Uiso 1 1 calc R . .
H95B H -0.1569 0.0015 0.8235 0.120 Uiso 1 1 calc R . .
C96 C -0.1913(15) 0.0584(8) 0.7798(7) 0.054(6) Uani 1 1 d . . .
H96A H -0.1790 0.0345 0.7556 0.065 Uiso 1 1 calc R . .
H96B H -0.2502 0.0789 0.7752 0.065 Uiso 1 1 calc R . .
C97 C 0.2726(14) 0.3630(8) 0.7889(8) 0.057(6) Uani 1 1 d . . .
H97A H 0.2874 0.3631 0.7564 0.069 Uiso 1 1 calc R . .
H97B H 0.3140 0.3369 0.8029 0.069 Uiso 1 1 calc R . .
C98 C 0.279(2) 0.4092(10) 0.8085(12) 0.102(11) Uani 1 1 d . . .
H98A H 0.2738 0.4343 0.7851 0.122 Uiso 1 1 calc R . .
H98B H 0.3382 0.4078 0.8219 0.122 Uiso 1 1 calc R . .
C99 C 0.204(2) 0.4203(9) 0.8431(8) 0.086(10) Uani 1 1 d . . .
H99A H 0.1730 0.4535 0.8397 0.103 Uiso 1 1 calc R . .
H99B H 0.2282 0.4165 0.8733 0.103 Uiso 1 1 calc R . .
C100 C 0.141(2) 0.3858(9) 0.8367(8) 0.082(9) Uani 1 1 d . . .
H10A H 0.1364 0.3652 0.8634 0.099 Uiso 1 1 calc R . .
H10B H 0.0794 0.4029 0.8310 0.099 Uiso 1 1 calc R . .
O23 O 0.3117(11) 0.1170(5) 0.7520(6) 0.073(5) Uani 1 1 d D C .
C101 C 0.310(3) 0.1109(15) 0.8011(12) 0.147(15) Uiso 1 1 d D . .
H10C H 0.2789 0.1410 0.8150 0.176 Uiso 1 1 calc R B 1
H10D H 0.2736 0.0856 0.8096 0.176 Uiso 1 1 calc R B 1
C102 C 0.399(2) 0.0984(12) 0.8200(10) 0.105(11) Uiso 1 1 d D C 1
H10D H 0.4092 0.1244 0.8398 0.126 Uiso 1 1 calc R C 1
H10E H 0.4001 0.0689 0.8383 0.126 Uiso 1 1 calc R C 1
C103 C 0.471(3) 0.091(2) 0.7853(17) 0.28(3) Uiso 1 1 d D . .
H10F H 0.5106 0.0594 0.7877 0.334 Uiso 1 1 calc R C 1
H10G H 0.5086 0.1168 0.7837 0.334 Uiso 1 1 calc R C 1
C104 C 0.407(3) 0.093(2) 0.7475(15) 0.26(3) Uiso 1 1 d D C .
H10G H 0.4358 0.1085 0.7218 0.313 Uiso 1 1 calc R . .
H10J H 0.4057 0.0598 0.7388 0.313 Uiso 1 1 calc R . .
O25 O 0.1098(11) 0.1384(6) 0.8744(5) 0.067(5) Uiso 1 1 d D . .
C105 C 0.201(3) 0.127(2) 0.890(3) 0.38(5) Uiso 1 1 d D . .
H10K H 0.2067 0.1489 0.9152 0.457 Uiso 1 1 calc R . .
H10L H 0.2454 0.1335 0.8659 0.457 Uiso 1 1 calc R . .
C106 C 0.225(3) 0.0777(15) 0.9056(16) 0.20(2) Uiso 1 1 d D . .
H10K H 0.2628 0.0586 0.8820 0.237 Uiso 1 1 calc R . .
H10L H 0.2613 0.0767 0.9324 0.237 Uiso 1 1 calc R . .
C107 C 0.144(3) 0.0576(13) 0.9163(13) 0.137(14) Uiso 1 1 d D . .
H10H H 0.1289 0.0565 0.9488 0.165 Uiso 1 1 calc R . .
H10I H 0.1466 0.0256 0.9033 0.165 Uiso 1 1 calc R . .
C108 C 0.081(3) 0.0955(16) 0.8929(16) 0.21(2) Uiso 1 1 d D . .
H10C H 0.0574 0.0795 0.8681 0.246 Uiso 1 1 calc R . .
H10F H 0.0290 0.1059 0.9142 0.246 Uiso 1 1 calc R . .
C109 C -0.7621(12) 0.7394(6) 0.6768(6) 0.027(4) Uiso 1 1 d . . .
C110 C -0.7701(12) 0.7507(6) 0.6315(6) 0.029(4) Uiso 1 1 d . . .
C111 C -0.6937(13) 0.7570(7) 0.6039(6) 0.038(5) Uiso 1 1 d . . .
H11B H -0.7001 0.7638 0.5731 0.045 Uiso 1 1 calc R . .
C112 C -0.6108(14) 0.7537(7) 0.6209(7) 0.043(5) Uiso 1 1 d . . .
H11C H -0.5594 0.7572 0.6018 0.051 Uiso 1 1 calc R . .
C113 C -0.6011(14) 0.7451(7) 0.6658(6) 0.041(5) Uiso 1 1 d . . .
H11D H -0.5429 0.7435 0.6773 0.049 Uiso 1 1 calc R . .
C114 C -0.6757(14) 0.7387(7) 0.6949(7) 0.043(5) Uiso 1 1 d . . .
C115 C -0.8629(13) 0.7568(7) 0.6116(7) 0.045(5) Uiso 1 1 d . . .
H11E H -0.8565 0.7645 0.5798 0.068 Uiso 1 1 calc R . .
H11F H -0.9038 0.7828 0.6269 0.068 Uiso 1 1 calc R . .
H11G H -0.8881 0.7270 0.6155 0.068 Uiso 1 1 calc R . .
C116 C -0.6625(12) 0.7320(6) 0.7435(6) 0.034(5) Uiso 1 1 d . . .
H11H H -0.7202 0.7279 0.7592 0.051 Uiso 1 1 calc R . .
H11I H -0.6413 0.7601 0.7552 0.051 Uiso 1 1 calc R . .
H11J H -0.6173 0.7035 0.7482 0.051 Uiso 1 1 calc R . .
C117 C -1.2207(12) 0.6970(6) 0.6854(7) 0.033(5) Uani 1 1 d . . .
C118 C -1.3000(13) 0.6826(6) 0.7055(6) 0.036(5) Uani 1 1 d . . .
C119 C -1.3702(14) 0.6744(7) 0.6785(8) 0.050(6) Uani 1 1 d . . .
H11K H -1.4228 0.6638 0.6919 0.059 Uiso 1 1 calc R . .
C120 C -1.3633(13) 0.6815(7) 0.6338(7) 0.048(6) Uani 1 1 d . . .
H12B H -1.4109 0.6758 0.6161 0.057 Uiso 1 1 calc R . .
C121 C -1.2891(14) 0.6967(7) 0.6142(7) 0.048(6) Uani 1 1 d . . .
H12C H -1.2866 0.7027 0.5830 0.058 Uiso 1 1 calc R . .
C122 C -1.2153(12) 0.7039(6) 0.6392(6) 0.031(4) Uani 1 1 d . . .
C123 C -1.3122(13) 0.6792(7) 0.7557(7) 0.048(6) Uani 1 1 d . . .
H12D H -1.2574 0.6859 0.7691 0.072 Uiso 1 1 calc R . .
H12E H -1.3228 0.6470 0.7642 0.072 Uiso 1 1 calc R . .
H12F H -1.3643 0.7027 0.7662 0.072 Uiso 1 1 calc R . .
C124 C -1.1364(13) 0.7211(8) 0.6158(7) 0.051(6) Uani 1 1 d . . .
H12G H -1.1454 0.7237 0.5837 0.077 Uiso 1 1 calc R . .
H12H H -1.0810 0.6985 0.6209 0.077 Uiso 1 1 calc R . .
H12I H -1.1305 0.7525 0.6273 0.077 Uiso 1 1 calc R . .
C125 C -0.8158(13) 0.8147(6) 0.9468(6) 0.030(4) Uani 1 1 d . . .
C126 C -0.8610(12) 0.8460(7) 0.9781(6) 0.033(4) Uani 1 1 d . . .
C127 C -0.8245(15) 0.8758(8) 1.0032(7) 0.051(6) Uani 1 1 d . . .
H12J H -0.8596 0.8947 1.0258 0.062 Uiso 1 1 calc R . .
C128 C -0.7326(16) 0.8776(7) 0.9947(8) 0.059(7) Uani 1 1 d . . .
H12K H -0.7047 0.8995 1.0106 0.070 Uiso 1 1 calc R . .
C129 C -0.6810(17) 0.8476(7) 0.9633(7) 0.058(7) Uani 1 1 d . . .
H12L H -0.6179 0.8485 0.9586 0.070 Uiso 1 1 calc R . .
C130 C -0.7215(13) 0.8159(6) 0.9383(6) 0.033(5) Uani 1 1 d . . .
C131 C -0.9644(15) 0.8453(7) 0.9879(7) 0.053(6) Uani 1 1 d . . .
H13B H -0.9845 0.8225 0.9680 0.080 Uiso 1 1 calc R . .
H13C H -0.9985 0.8773 0.9829 0.080 Uiso 1 1 calc R . .
H13D H -0.9753 0.8356 1.0190 0.080 Uiso 1 1 calc R . .
C132 C -0.6673(14) 0.7835(7) 0.9055(7) 0.053(6) Uani 1 1 d . . .
H13E H -0.7067 0.7643 0.8916 0.079 Uiso 1 1 calc R . .
H13F H -0.6198 0.7624 0.9205 0.079 Uiso 1 1 calc R . .
H13G H -0.6394 0.8024 0.8825 0.079 Uiso 1 1 calc R . .
C133 C -1.1288(14) 0.9165(7) 0.9118(7) 0.041(5) Uani 1 1 d . . .
C134 C -1.0673(12) 0.9458(6) 0.9235(6) 0.034(5) Uani 1 1 d . . .
C135 C -1.0931(14) 0.9842(6) 0.9534(6) 0.040(5) Uani 1 1 d . . .
H13H H -1.0495 1.0027 0.9621 0.048 Uiso 1 1 calc R . .
C136 C -1.1845(17) 0.9949(8) 0.9701(7) 0.062(7) Uani 1 1 d . . .
H13I H -1.2028 1.0208 0.9899 0.074 Uiso 1 1 calc R . .
C137 C -1.2461(17) 0.9678(7) 0.9578(7) 0.060(7) Uani 1 1 d . . .
H13J H -1.3076 0.9751 0.9688 0.072 Uiso 1 1 calc R . .
C138 C -1.2198(14) 0.9301(7) 0.9294(7) 0.045(5) Uani 1 1 d . . .
C139 C -0.9731(12) 0.9375(7) 0.9035(6) 0.039(5) Uani 1 1 d . . .
H13K H -0.9391 0.9609 0.9151 0.059 Uiso 1 1 calc R . .
H13L H -0.9743 0.9408 0.8709 0.059 Uiso 1 1 calc R . .
H13M H -0.9438 0.9052 0.9111 0.059 Uiso 1 1 calc R . .
C140 C -1.2936(13) 0.9026(7) 0.9135(8) 0.053(6) Uani 1 1 d . . .
H14A H -1.2652 0.8767 0.8936 0.079 Uiso 1 1 calc R . .
H14B H -1.3382 0.9246 0.8974 0.079 Uiso 1 1 calc R . .
H14C H -1.3241 0.8893 0.9394 0.079 Uiso 1 1 calc R . .
C141 C -0.9538(13) 0.6388(8) 0.9799(7) 0.045(6) Uani 1 1 d . . .
C142 C -0.915(2) 0.5907(8) 0.9824(7) 0.074(9) Uani 1 1 d . . .
C143 C -0.8990(19) 0.5703(11) 1.0236(11) 0.097(10) Uani 1 1 d . . .
H14D H -0.8716 0.5377 1.0254 0.116 Uiso 1 1 calc R . .
C144 C -0.921(2) 0.5961(11) 1.0629(10) 0.097(11) Uani 1 1 d . . .
H14E H -0.9113 0.5813 1.0912 0.116 Uiso 1 1 calc R . .
C145 C -0.9572(16) 0.6417(10) 1.0597(7) 0.068(8) Uani 1 1 d . . .
H14F H -0.9715 0.6596 1.0864 0.082 Uiso 1 1 calc R . .
C146 C -0.9747(14) 0.6646(7) 1.0198(7) 0.045(5) Uani 1 1 d . . .
C147 C -0.891(3) 0.5628(9) 0.9392(9) 0.136(16) Uani 1 1 d . . .
H14G H -0.9078 0.5837 0.9137 0.204 Uiso 1 1 calc R . .
H14H H -0.9235 0.5355 0.9393 0.204 Uiso 1 1 calc R . .
H14I H -0.8253 0.5513 0.9368 0.204 Uiso 1 1 calc R . .
C148 C -1.020(2) 0.7167(9) 1.0143(9) 0.095(10) Uani 1 1 d . . .
H14J H -1.0250 0.7243 0.9825 0.143 Uiso 1 1 calc R . .
H14K H -0.9832 0.7379 1.0276 0.143 Uiso 1 1 calc R . .
H14L H -1.0807 0.7212 1.0294 0.143 Uiso 1 1 calc R . .
C149 C -1.2930(13) 0.7724(7) 0.9575(7) 0.049(6) Uani 1 1 d . . .
C150 C -1.2736(16) 0.8011(8) 0.9923(8) 0.062(7) Uani 1 1 d . . .
C151 C -1.3413(14) 0.8152(9) 1.0227(9) 0.068(8) Uani 1 1 d . . .
H15D H -1.3286 0.8355 1.0456 0.082 Uiso 1 1 calc R . .
C152 C -1.4253(17) 0.8038(9) 1.0244(8) 0.073(8) Uani 1 1 d . . .
H15E H -1.4691 0.8146 1.0478 0.088 Uiso 1 1 calc R . .
C153 C -1.4441(16) 0.7757(8) 0.9903(9) 0.068(8) Uani 1 1 d . . .
H15F H -1.5028 0.7669 0.9901 0.082 Uiso 1 1 calc R . .
C154 C -1.3796(15) 0.7597(7) 0.9563(7) 0.045(5) Uani 1 1 d . . .
C155 C -1.1814(14) 0.8161(9) 0.9938(9) 0.080(9) Uani 1 1 d . . .
H15G H -1.1421 0.8021 0.9685 0.120 Uiso 1 1 calc R . .
H15H H -1.1544 0.8049 1.0218 0.120 Uiso 1 1 calc R . .
H15I H -1.1880 0.8510 0.9921 0.120 Uiso 1 1 calc R . .
C156 C -1.4003(15) 0.7298(9) 0.9192(8) 0.067(7) Uani 1 1 d . . .
H15J H -1.3465 0.7223 0.8988 0.101 Uiso 1 1 calc R . .
H15K H -1.4504 0.7472 0.9030 0.101 Uiso 1 1 calc R . .
H15L H -1.4176 0.7000 0.9314 0.101 Uiso 1 1 calc R . .
C157 C -0.6854(12) 0.6212(6) 0.8338(6) 0.033(5) Uani 1 1 d . . .
C158 C -0.5978(13) 0.6317(8) 0.8311(7) 0.044(5) Uani 1 1 d . . .
C159 C -0.5234(14) 0.5981(8) 0.8149(8) 0.061(7) Uani 1 1 d . . .
H15M H -0.4641 0.6062 0.8122 0.073 Uiso 1 1 calc R . .
C160 C -0.5383(16) 0.5533(9) 0.8031(9) 0.075(8) Uani 1 1 d . . .
H16D H -0.4886 0.5303 0.7924 0.090 Uiso 1 1 calc R . .
C161 C -0.6232(14) 0.5415(8) 0.8066(9) 0.065(7) Uani 1 1 d . . .
H16E H -0.6307 0.5101 0.7987 0.078 Uiso 1 1 calc R . .
C162 C -0.7000(13) 0.5736(6) 0.8212(7) 0.041(5) Uani 1 1 d . . .
C163 C -0.5814(14) 0.6801(7) 0.8459(8) 0.053(6) Uani 1 1 d . . .
H16F H -0.5165 0.6820 0.8419 0.080 Uiso 1 1 calc R . .
H16G H -0.6013 0.6847 0.8775 0.080 Uiso 1 1 calc R . .
H16H H -0.6158 0.7051 0.8280 0.080 Uiso 1 1 calc R . .
C164 C -0.7950(13) 0.5609(7) 0.8232(7) 0.048(6) Uani 1 1 d . . .
H16I H -0.8386 0.5883 0.8344 0.072 Uiso 1 1 calc R . .
H16J H -0.7976 0.5335 0.8434 0.072 Uiso 1 1 calc R . .
H16K H -0.8102 0.5527 0.7933 0.072 Uiso 1 1 calc R . .
C165 C -0.8627(12) 0.9122(6) 0.7940(6) 0.028(4) Uani 1 1 d . . .
C166 C -0.7822(13) 0.9210(7) 0.8115(6) 0.038(5) Uani 1 1 d . . .
C167 C -0.7554(14) 0.9657(7) 0.8069(7) 0.045(5) Uani 1 1 d . . .
H16L H -0.7021 0.9716 0.8201 0.054 Uiso 1 1 calc R . .
C168 C -0.8064(13) 1.0011(8) 0.7832(6) 0.042(5) Uani 1 1 d . . .
H16M H -0.7854 1.0307 0.7777 0.051 Uiso 1 1 calc R . .
C169 C -0.8871(15) 0.9940(6) 0.7675(6) 0.043(5) Uani 1 1 d . . .
H16N H -0.9242 1.0195 0.7533 0.052 Uiso 1 1 calc R . .
C170 C -0.9155(12) 0.9496(7) 0.7721(6) 0.034(5) Uani 1 1 d . . .
C171 C -0.7292(15) 0.8813(8) 0.8382(7) 0.058(7) Uani 1 1 d . . .
H17A H -0.7585 0.8528 0.8377 0.087 Uiso 1 1 calc R . .
H17B H -0.7278 0.8916 0.8691 0.087 Uiso 1 1 calc R . .
H17C H -0.6671 0.8738 0.8250 0.087 Uiso 1 1 calc R . .
C172 C -1.0077(15) 0.9424(7) 0.7554(8) 0.059(7) Uani 1 1 d . . .
H17D H -1.0170 0.9094 0.7613 0.088 Uiso 1 1 calc R . .
H17E H -1.0084 0.9488 0.7232 0.088 Uiso 1 1 calc R . .
H17F H -1.0564 0.9644 0.7709 0.088 Uiso 1 1 calc R . .
C173 C -1.3484(15) 0.8642(8) 0.7908(7) 0.049(6) Uani 1 1 d . . .
C174 C -1.3341(12) 0.9092(7) 0.7758(7) 0.041(5) Uani 1 1 d . . .
C175 C -1.4039(16) 0.9425(8) 0.7605(7) 0.061(7) Uani 1 1 d . . .
H17G H -1.3924 0.9728 0.7498 0.073 Uiso 1 1 calc R . .
C176 C -1.4918(15) 0.9311(10) 0.7610(7) 0.068(8) Uani 1 1 d . . .
H17H H -1.5399 0.9532 0.7497 0.081 Uiso 1 1 calc R . .
C177 C -1.5080(13) 0.8877(9) 0.7779(8) 0.060(7) Uani 1 1 d . . .
H17I H -1.5683 0.8809 0.7792 0.071 Uiso 1 1 calc R . .
C178 C -1.4389(13) 0.8533(8) 0.7931(7) 0.054(6) Uani 1 1 d . . .
C179 C -1.2399(14) 0.9213(8) 0.7732(7) 0.051(6) Uiso 1 1 d . . .
H17J H -1.1979 0.8945 0.7851 0.076 Uiso 1 1 calc R . .
H17K H -1.2388 0.9499 0.7908 0.076 Uiso 1 1 calc R . .
H17L H -1.2214 0.9272 0.7420 0.076 Uiso 1 1 calc R . .
C180 C -1.4582(17) 0.8072(9) 0.8119(10) 0.092(10) Uani 1 1 d . . .
H18A H -1.4016 0.7878 0.8207 0.138 Uiso 1 1 calc R . .
H18B H -1.4852 0.7901 0.7894 0.138 Uiso 1 1 calc R . .
H18C H -1.5006 0.8131 0.8381 0.138 Uiso 1 1 calc R . .
C181 C -1.1713(13) 0.5769(6) 0.8503(6) 0.030(4) Uani 1 1 d . . .
C182 C -1.2635(13) 0.5743(7) 0.8607(7) 0.040(5) Uani 1 1 d . . .
C183 C -1.2944(15) 0.5311(8) 0.8582(7) 0.058(7) Uani 1 1 d . . .
H18D H -1.3572 0.5299 0.8640 0.069 Uiso 1 1 calc R . .
C184 C -1.2341(16) 0.4887(8) 0.8471(8) 0.064(7) Uani 1 1 d . . .
H18E H -1.2550 0.4589 0.8457 0.077 Uiso 1 1 calc R . .
C185 C -1.1453(15) 0.4922(6) 0.8384(7) 0.049(6) Uani 1 1 d . . .
H18F H -1.1040 0.4641 0.8305 0.059 Uiso 1 1 calc R . .
C186 C -1.1126(15) 0.5347(7) 0.8404(7) 0.045(5) Uani 1 1 d . . .
C187 C -1.3249(15) 0.6190(8) 0.8758(7) 0.059(6) Uani 1 1 d . . .
H18G H -1.2905 0.6456 0.8752 0.088 Uiso 1 1 calc R . .
H18H H -1.3494 0.6144 0.9063 0.088 Uiso 1 1 calc R . .
H18I H -1.3750 0.6261 0.8558 0.088 Uiso 1 1 calc R . .
C188 C -1.0117(14) 0.5371(7) 0.8302(8) 0.056(6) Uani 1 1 d . . .
H18J H -1.0012 0.5701 0.8334 0.084 Uiso 1 1 calc R . .
H18K H -0.9943 0.5265 0.7995 0.084 Uiso 1 1 calc R . .
H18L H -0.9753 0.5163 0.8510 0.084 Uiso 1 1 calc R . .
C189 C -0.854(2) 0.8793(9) 0.6509(7) 0.079(9) Uani 1 1 d . . .
H18M H -0.9200 0.8910 0.6487 0.094 Uiso 1 1 calc R . .
H18N H -0.8331 0.8574 0.6257 0.094 Uiso 1 1 calc R . .
C190 C -0.8027(18) 0.9196(8) 0.6504(8) 0.070(8) Uani 1 1 d . . .
H19B H -0.8438 0.9496 0.6583 0.084 Uiso 1 1 calc R . .
H19C H -0.7743 0.9235 0.6202 0.084 Uiso 1 1 calc R . .
C191 C -0.7306(16) 0.9090(7) 0.6839(7) 0.054(6) Uani 1 1 d . . .
H19D H -0.6690 0.9075 0.6694 0.065 Uiso 1 1 calc R . .
H19E H -0.7394 0.9331 0.7079 0.065 Uiso 1 1 calc R . .
C192 C -0.7460(13) 0.8618(7) 0.7010(8) 0.049(6) Uani 1 1 d . . .
H19F H -0.7022 0.8364 0.6859 0.059 Uiso 1 1 calc R . .
H19G H -0.7370 0.8597 0.7334 0.059 Uiso 1 1 calc R . .
C193 C -1.3661(14) 0.8074(8) 0.6864(8) 0.061(7) Uani 1 1 d . . .
H19H H -1.3956 0.8024 0.7161 0.073 Uiso 1 1 calc R . .
H19I H -1.3618 0.7778 0.6688 0.073 Uiso 1 1 calc R . .
C194 C -1.4189(17) 0.8491(8) 0.6626(8) 0.070(8) Uani 1 1 d . . .
H19J H -1.4427 0.8381 0.6352 0.084 Uiso 1 1 calc R . .
H19K H -1.4708 0.8643 0.6822 0.084 Uiso 1 1 calc R . .
C195 C -1.3581(17) 0.8833(9) 0.6512(8) 0.071(8) Uani 1 1 d . . .
H19L H -1.3716 0.9115 0.6710 0.086 Uiso 1 1 calc R . .
H19M H -1.3635 0.8942 0.6198 0.086 Uiso 1 1 calc R . .
C196 C -1.2626(14) 0.8553(8) 0.6583(8) 0.058(6) Uani 1 1 d . . .
H19N H -1.2353 0.8401 0.6301 0.069 Uiso 1 1 calc R . .
H19O H -1.2223 0.8767 0.6688 0.069 Uiso 1 1 calc R . .
C197 C -1.2082(17) 0.5547(7) 0.7359(8) 0.061(7) Uani 1 1 d . . .
H19P H -1.1862 0.5262 0.7540 0.074 Uiso 1 1 calc R . .
H19Q H -1.2645 0.5720 0.7509 0.074 Uiso 1 1 calc R . .
C198 C -1.225(2) 0.5409(10) 0.6906(8) 0.091(11) Uani 1 1 d . . .
H19R H -1.2112 0.5057 0.6878 0.109 Uiso 1 1 calc R . .
H19S H -1.2898 0.5512 0.6848 0.109 Uiso 1 1 calc R . .
C199 C -1.1689(19) 0.5629(9) 0.6585(7) 0.071(8) Uani 1 1 d . . .
H19T H -1.2058 0.5890 0.6422 0.085 Uiso 1 1 calc R . .
H19U H -1.1376 0.5391 0.6367 0.085 Uiso 1 1 calc R . .
C200 C -1.1015(15) 0.5821(8) 0.6856(7) 0.055(6) Uani 1 1 d . . .
H20B H -1.0429 0.5601 0.6840 0.066 Uiso 1 1 calc R . .
H20C H -1.0910 0.6137 0.6737 0.066 Uiso 1 1 calc R . .
C201 C -0.8202(16) 0.6241(9) 0.6286(7) 0.063(7) Uani 1 1 d . . .
H20D H -0.8066 0.6172 0.6601 0.076 Uiso 1 1 calc R . .
H20E H -0.7851 0.6490 0.6172 0.076 Uiso 1 1 calc R . .
C202 C -0.7944(15) 0.5799(7) 0.6015(8) 0.055(6) Uani 1 1 d . . .
H20F H -0.7602 0.5863 0.5734 0.066 Uiso 1 1 calc R . .
H20G H -0.7573 0.5544 0.6185 0.066 Uiso 1 1 calc R . .
C203 C -0.8835(16) 0.5666(8) 0.5926(9) 0.072(8) Uani 1 1 d . . .
H20H H -0.9016 0.5441 0.6157 0.086 Uiso 1 1 calc R . .
H20I H -0.8809 0.5513 0.5631 0.086 Uiso 1 1 calc R . .
C204 C -0.9496(15) 0.6125(7) 0.5937(7) 0.052(6) Uani 1 1 d . . .
H20J H -0.9508 0.6283 0.5640 0.063 Uiso 1 1 calc R . .
H20K H -1.0116 0.6067 0.6029 0.063 Uiso 1 1 calc R . .
C205 C -1.162(2) 0.5900(8) 0.9703(7) 0.073(8) Uani 1 1 d . . .
H20L H -1.1014 0.5770 0.9567 0.088 Uiso 1 1 calc R . .
H20M H -1.2081 0.5741 0.9568 0.088 Uiso 1 1 calc R . .
C206 C -1.1647(17) 0.5825(10) 1.0194(9) 0.083(9) Uani 1 1 d . . .
H20N H -1.2016 0.5575 1.0282 0.100 Uiso 1 1 calc R . .
H20O H -1.1027 0.5727 1.0296 0.100 Uiso 1 1 calc R . .
C207 C -1.206(2) 0.6285(11) 1.0389(10) 0.112(12) Uani 1 1 d . . .
H20P H -1.2567 0.6244 1.0605 0.135 Uiso 1 1 calc R . .
H20Q H -1.1604 0.6430 1.0544 0.135 Uiso 1 1 calc R . .
C208 C -1.238(2) 0.6578(9) 1.0017(7) 0.081(9) Uani 1 1 d . . .
H20R H -1.3020 0.6553 0.9972 0.097 Uiso 1 1 calc R . .
H20S H -1.2335 0.6917 1.0071 0.097 Uiso 1 1 calc R . .
C209 C -0.7506(16) 0.7022(7) 0.9961(7) 0.056(7) Uani 1 1 d . . .
H20T H -0.7725 0.7369 0.9936 0.067 Uiso 1 1 calc R . .
H20U H -0.7888 0.6890 1.0198 0.067 Uiso 1 1 calc R . .
C210 C -0.660(2) 0.6945(13) 1.0077(11) 0.121(13) Uani 1 1 d . . .
H21B H -0.6562 0.6892 1.0403 0.145 Uiso 1 1 calc R . .
H21C H -0.6301 0.7221 0.9988 0.145 Uiso 1 1 calc R . .
C211 C -0.6186(18) 0.6509(14) 0.9825(10) 0.123(16) Uani 1 1 d . . .
H21D H -0.5921 0.6256 1.0031 0.148 Uiso 1 1 calc R . .
H21E H -0.5699 0.6584 0.9609 0.148 Uiso 1 1 calc R . .
C212 C -0.6973(19) 0.6340(8) 0.9571(8) 0.076(9) Uani 1 1 d . . .
H21F H -0.6761 0.6217 0.9270 0.092 Uiso 1 1 calc R . .
H21G H -0.7255 0.6096 0.9743 0.092 Uiso 1 1 calc R . .
C213 C -0.5278(17) 0.5513(9) 0.6763(10) 0.095(11) Uani 1 1 d . . .
H21H H -0.4861 0.5612 0.6975 0.114 Uiso 1 1 calc R . .
H21I H -0.5636 0.5290 0.6920 0.114 Uiso 1 1 calc R . .
C214 C -0.4778(18) 0.5288(10) 0.6391(8) 0.082(9) Uani 1 1 d . . .
H21J H -0.5113 0.5056 0.6257 0.098 Uiso 1 1 calc R . .
H21K H -0.4180 0.5118 0.6476 0.098 Uiso 1 1 calc R . .
C215 C -0.4670(18) 0.5686(10) 0.6076(9) 0.082(9) Uani 1 1 d . . .
H21L H -0.4616 0.5576 0.5763 0.098 Uiso 1 1 calc R . .
H21M H -0.4130 0.5830 0.6137 0.098 Uiso 1 1 calc R . .
C216 C -0.5551(18) 0.6041(11) 0.6170(10) 0.095(10) Uani 1 1 d . . .
H21N H -0.5427 0.6373 0.6155 0.114 Uiso 1 1 calc R . .
H21O H -0.6000 0.6004 0.5949 0.114 Uiso 1 1 calc R . .
C231 C 0.4843(15) -0.0080(8) 0.9081(7) 0.171(19) Uiso 1 1 d GD . .
C232 C 0.5558(16) 0.0110(10) 0.8869(8) 0.20(2) Uiso 1 1 d GD . .
H232 H 0.5872 -0.0041 0.8612 0.238 Uiso 1 1 calc . . .
C233 C 0.5814(16) 0.0521(10) 0.9032(10) 0.153(15) Uiso 1 1 d GD . .
H233 H 0.6303 0.0651 0.8887 0.183 Uiso 1 1 calc . . .
C234 C 0.536(2) 0.0742(8) 0.9408(10) 0.150(16) Uiso 1 1 d GD . .
H234 H 0.5530 0.1023 0.9520 0.180 Uiso 1 1 calc . . .
C235 C 0.4640(19) 0.0552(9) 0.9620(8) 0.19(2) Uiso 1 1 d GD . .
H235 H 0.4327 0.0703 0.9877 0.233 Uiso 1 1 calc . . .
C236 C 0.4384(14) 0.0141(9) 0.9457(8) 0.123(13) Uiso 1 1 d GD . .
H236 H 0.3896 0.0011 0.9602 0.147 Uiso 1 1 calc . . .
C237 C 0.458(3) -0.0529(10) 0.8909(13) 0.22(3) Uiso 1 1 d D . .
H23D H 0.4068 -0.0614 0.9096 0.334 Uiso 1 1 calc R . .
H23E H 0.5096 -0.0789 0.8918 0.334 Uiso 1 1 calc R . .
H23F H 0.4400 -0.0478 0.8601 0.334 Uiso 1 1 calc R . .
C217 C 0.3984(15) -0.0553(8) 0.4954(7) 0.147(19) Uiso 1 1 d GD . .
C218 C 0.3939(14) -0.0418(6) 0.5399(8) 0.098(11) Uiso 1 1 d GD . .
H218 H 0.3852 -0.0089 0.5474 0.118 Uiso 1 1 calc . . .
C219 C 0.4021(14) -0.0764(8) 0.5734(5) 0.096(11) Uiso 1 1 d GD . .
H219 H 0.3990 -0.0672 0.6038 0.116 Uiso 1 1 calc . . .
C220 C 0.4148(14) -0.1246(7) 0.5623(7) 0.097(11) Uiso 1 1 d GD . .
H220 H 0.4204 -0.1482 0.5852 0.116 Uiso 1 1 calc . . .
C221 C 0.4193(16) -0.1380(6) 0.5179(8) 0.119(13) Uiso 1 1 d GD . .
H221 H 0.4280 -0.1709 0.5103 0.143 Uiso 1 1 calc . . .
C222 C 0.4112(16) -0.1034(9) 0.4844(6) 0.139(18) Uiso 1 1 d GD . .
H222 H 0.4142 -0.1126 0.4540 0.166 Uiso 1 1 calc . . .
C223 C 0.380(3) -0.0130(14) 0.4647(14) 0.37(5) Uiso 1 1 d D . .
H22A H 0.3945 -0.0233 0.4337 0.556 Uiso 1 1 calc R . .
H22B H 0.4185 0.0106 0.4718 0.556 Uiso 1 1 calc R . .
H22C H 0.3163 0.0014 0.4684 0.556 Uiso 1 1 calc R . .
C224 C -1.3880(18) 0.5190(12) 1.0094(10) 0.167(18) Uiso 1 1 d GD . .
C225 C -1.411(2) 0.5685(12) 1.0095(11) 0.22(2) Uiso 1 1 d GD . .
H225 H -1.4134 0.5858 0.9821 0.260 Uiso 1 1 calc . . .
C226 C -1.432(2) 0.5926(9) 1.0497(15) 0.21(2) Uiso 1 1 d GD . .
H226 H -1.4478 0.6264 1.0498 0.250 Uiso 1 1 calc . . .
C227 C -1.429(2) 0.5672(15) 1.0898(11) 0.19(2) Uiso 1 1 d GD . .
H227 H -1.4428 0.5837 1.1172 0.223 Uiso 1 1 calc . . .
C228 C -1.405(3) 0.5178(15) 1.0897(10) 0.27(3) Uiso 1 1 d GD . .
H228 H -1.4034 0.5005 1.1170 0.324 Uiso 1 1 calc . . .
C229 C -1.385(2) 0.4937(9) 1.0495(13) 0.21(2) Uiso 1 1 d GD . .
H229 H -1.3690 0.4598 1.0494 0.252 Uiso 1 1 calc . . .
C230 C -1.368(3) 0.4961(19) 0.9647(13) 0.33(4) Uiso 1 1 d D . .
H23G H -1.3525 0.4614 0.9685 0.491 Uiso 1 1 calc R . .
H23H H -1.3159 0.5082 0.9496 0.491 Uiso 1 1 calc R . .
H23I H -1.4207 0.5036 0.9468 0.491 Uiso 1 1 calc R . .
C238 C -0.577(2) 0.5305(12) 0.5019(11) 0.101(10) Uiso 1 1 d . . .
H238 H -0.6325 0.5526 0.5026 0.122 Uiso 1 1 calc . . .
C239 C -0.578(2) 0.4906(13) 0.5236(11) 0.106(11) Uiso 1 1 d . . .
C240 C -0.496(3) 0.4564(12) 0.5220(11) 0.109(11) Uiso 1 1 d . . .
H240 H -0.4923 0.4262 0.5366 0.131 Uiso 1 1 calc . . .
C241 C -0.646(5) 0.473(2) 0.552(2) 0.12(2) Uiso 0.50 1 d P . .
H24D H -0.6225 0.4412 0.5629 0.178 Uiso 0.50 1 calc PR . .
H24E H -0.7000 0.4722 0.5353 0.178 Uiso 0.50 1 calc PR . .
H24F H -0.6625 0.4948 0.5775 0.178 Uiso 0.50 1 calc PR . .

loop_
_atom_site_aniso_label
_atom_site_aniso_U_11
_atom_site_aniso_U_22
_atom_site_aniso_U_33
_atom_site_aniso_U_23
_atom_site_aniso_U_13
_atom_site_aniso_U_12
Eu1 0.0235(5) 0.0197(5) 0.0300(5) 0.0010(4) 0.0014(4) -0.0063(4)
Eu2 0.0310(5) 0.0201(5) 0.0273(5) -0.0002(4) 0.0054(4) -0.0040(4)
Eu3 0.0342(6) 0.0211(5) 0.0284(5) -0.0015(4) 0.0000(4) -0.0101(4)
Eu4 0.0238(5) 0.0205(5) 0.0315(5) 0.0005(4) -0.0011(4) -0.0054(4)
Eu5 0.0229(5) 0.0211(5) 0.0301(5) -0.0002(4) -0.0009(4) -0.0063(4)
Eu6 0.0286(5) 0.0225(5) 0.0309(5) 0.0010(4) 0.0047(4) -0.0067(4)
Eu7 0.0269(5) 0.0218(5) 0.0297(5) 0.0024(4) 0.0012(4) -0.0076(4)
Eu8 0.0225(5) 0.0245(5) 0.0283(5) -0.0010(4) 0.0020(4) -0.0041(4)
Eu9 0.0274(5) 0.0327(5) 0.0277(5) 0.0018(4) 0.0006(4) -0.0076(4)
Eu10 0.0263(5) 0.0256(5) 0.0411(6) -0.0045(4) 0.0074(4) -0.0049(4)
Eu11 0.0299(5) 0.0267(5) 0.0307(5) 0.0010(4) 0.0019(4) -0.0097(4)
Eu12 0.0284(5) 0.0234(5) 0.0303(5) -0.0018(4) -0.0031(4) -0.0064(4)
Eu13 0.0263(5) 0.0207(5) 0.0336(5) -0.0041(4) 0.0023(4) -0.0063(4)
Eu14 0.0199(5) 0.0217(5) 0.0367(6) -0.0001(4) 0.0005(4) -0.0044(4)
Eu15 0.0226(5) 0.0209(5) 0.0306(5) -0.0011(4) -0.0011(4) -0.0065(4)
Eu16 0.0210(5) 0.0216(5) 0.0317(5) -0.0031(4) -0.0019(4) -0.0038(4)
Eu17 0.0218(5) 0.0213(5) 0.0313(5) -0.0006(4) 0.0009(4) -0.0069(4)
Eu18 0.0231(5) 0.0254(5) 0.0308(5) -0.0022(4) -0.0007(4) -0.0063(4)
O1 0.021(7) 0.015(6) 0.044(8) -0.010(5) 0.007(6) -0.004(5)
O2 0.032(7) 0.021(6) 0.033(7) 0.012(5) 0.003(6) -0.008(5)
O3 0.026(7) 0.020(6) 0.026(7) 0.003(5) -0.003(5) -0.005(5)
O4 0.040(8) 0.018(6) 0.035(7) 0.001(5) -0.008(6) -0.010(6)
O5 0.026(7) 0.018(6) 0.027(7) -0.003(5) 0.010(5) -0.012(5)
O6 0.023(7) 0.033(7) 0.037(7) 0.000(6) -0.005(6) 0.009(6)
O7 0.019(6) 0.033(7) 0.029(7) 0.009(5) 0.003(5) -0.008(5)
O8 0.024(7) 0.037(7) 0.025(7) -0.003(5) 0.005(5) -0.011(6)
O9 0.025(7) 0.028(7) 0.038(7) -0.003(6) -0.002(6) -0.001(5)
O10 0.033(8) 0.050(9) 0.036(8) 0.006(6) -0.014(6) -0.019(7)
O11 0.042(8) 0.035(8) 0.038(8) 0.007(6) -0.006(6) -0.005(6)
O15 0.026(7) 0.036(8) 0.041(8) -0.009(6) 0.008(6) -0.004(6)
O16 0.048(8) 0.008(6) 0.050(8) 0.002(5) -0.002(7) -0.010(6)
O17 0.032(7) 0.021(7) 0.050(8) 0.003(6) 0.006(6) 0.004(6)
O18 0.071(11) 0.045(9) 0.037(8) -0.015(7) -0.010(7) -0.024(8)
O19 0.047(9) 0.041(8) 0.051(9) 0.003(7) 0.018(7) 0.002(7)
O21 0.026(7) 0.035(8) 0.064(9) 0.014(7) -0.002(7) -0.007(6)
O22 0.027(7) 0.035(8) 0.052(9) -0.008(6) -0.019(6) -0.010(6)
O24 0.020(6) 0.025(6) 0.035(7) -0.005(5) -0.004(5) -0.003(5)
O26 0.022(7) 0.013(6) 0.047(8) 0.000(5) 0.000(6) 0.001(5)
O27 0.028(7) 0.023(7) 0.032(7) 0.004(5) -0.009(6) -0.007(5)
O28 0.025(7) 0.020(6) 0.028(7) -0.011(5) 0.004(5) -0.010(5)
O29 0.030(7) 0.025(7) 0.029(7) 0.007(5) 0.000(6) -0.013(5)
O30 0.029(7) 0.028(7) 0.034(7) -0.012(5) -0.001(6) -0.008(6)
O31 0.017(7) 0.033(7) 0.049(8) 0.000(6) -0.015(6) -0.005(5)
O33 0.025(7) 0.036(8) 0.047(8) -0.015(6) 0.007(6) -0.003(6)
O34 0.015(6) 0.024(6) 0.038(7) -0.001(5) -0.004(5) -0.011(5)
O35 0.059(10) 0.035(8) 0.040(8) -0.011(6) -0.015(7) -0.011(7)
O36 0.023(7) 0.021(7) 0.058(9) -0.012(6) 0.004(6) 0.007(5)
O37 0.032(8) 0.036(8) 0.045(8) 0.013(6) -0.007(6) -0.020(6)
O38 0.056(10) 0.049(10) 0.085(12) 0.006(8) 0.037(9) -0.004(8)
O39 0.038(8) 0.024(7) 0.040(8) -0.004(6) -0.011(6) 0.000(6)
O40 0.029(7) 0.021(7) 0.042(8) -0.001(5) 0.001(6) -0.007(5)
O41 0.031(7) 0.031(7) 0.050(8) -0.007(6) 0.009(6) -0.011(6)
O42 0.045(9) 0.039(8) 0.048(9) 0.009(6) -0.007(7) -0.023(7)
O43 0.070(11) 0.031(8) 0.051(9) 0.012(7) 0.009(8) -0.020(7)
O44 0.048(9) 0.032(8) 0.048(9) 0.006(6) -0.011(7) -0.004(6)
O45 0.046(9) 0.030(7) 0.046(8) -0.003(6) -0.011(7) -0.014(6)
O46 0.049(9) 0.042(9) 0.063(10) -0.007(7) -0.014(8) -0.001(7)
O47 0.015(7) 0.042(8) 0.059(9) -0.024(7) -0.003(6) 0.007(6)
O48 0.019(6) 0.018(6) 0.028(6) 0.002(5) -0.005(5) -0.005(5)
O49 0.069(10) 0.042(8) 0.039(8) 0.014(7) -0.005(7) -0.029(8)
O50 0.054(9) 0.042(8) 0.044(9) 0.008(7) -0.021(7) -0.007(7)
C1 0.030(11) 0.014(9) 0.045(12) 0.007(8) -0.023(9) -0.004(8)
C2 0.011(9) 0.032(10) 0.037(11) 0.018(8) 0.000(8) 0.001(8)
C3 0.036(13) 0.032(12) 0.065(15) 0.003(10) -0.020(11) -0.011(10)
C4 0.047(15) 0.060(15) 0.062(16) 0.006(12) -0.017(12) -0.026(12)
C5 0.035(12) 0.041(13) 0.063(15) -0.006(11) -0.011(11) -0.009(10)
C6 0.018(10) 0.045(12) 0.040(12) 0.016(9) -0.004(9) -0.011(9)
C7 0.039(12) 0.063(14) 0.021(10) -0.022(9) 0.005(9) -0.013(10)
C8 0.016(10) 0.079(17) 0.055(15) -0.007(12) 0.009(10) -0.008(11)
C9 0.018(10) 0.023(10) 0.064(14) 0.021(9) -0.012(9) -0.010(8)
C10 0.021(10) 0.042(12) 0.039(12) 0.014(9) -0.002(9) 0.013(9)
C11 0.019(11) 0.083(17) 0.050(14) 0.006(12) 0.011(10) -0.010(11)
C12 0.028(12) 0.089(18) 0.031(12) 0.000(11) 0.028(10) -0.001(12)
C13 0.035(12) 0.039(12) 0.044(13) 0.020(10) -0.004(10) 0.003(9)
C14 0.029(11) 0.072(15) 0.019(10) -0.009(10) 0.009(9) 0.010(10)
C15 0.027(12) 0.048(14) 0.082(18) 0.015(12) 0.009(11) -0.016(10)
C16 0.059(16) 0.11(2) 0.016(11) 0.010(11) 0.013(10) -0.038(15)
C17 0.062(14) 0.030(11) 0.022(10) -0.012(8) 0.007(10) -0.013(10)
C18 0.025(11) 0.029(11) 0.065(15) -0.017(10) 0.007(11) -0.001(9)
C19 0.022(12) 0.063(16) 0.079(18) -0.041(14) 0.008(12) 0.001(11)
C20 0.038(15) 0.11(2) 0.028(12) -0.020(13) -0.007(11) 0.021(14)
C21 0.034(13) 0.062(16) 0.060(16) -0.010(12) 0.008(12) 0.008(11)
C22 0.016(10) 0.033(11) 0.067(15) -0.009(10) 0.013(10) -0.008(8)
C23 0.035(13) 0.068(16) 0.072(17) 0.012(13) 0.011(12) -0.018(12)
C24 0.055(15) 0.055(15) 0.049(14) 0.016(11) -0.004(12) -0.014(12)
C25 0.054(14) 0.050(14) 0.039(12) -0.012(10) 0.016(11) -0.038(11)
C26 0.045(13) 0.034(11) 0.031(11) -0.006(9) -0.003(10) -0.001(10)
C27 0.030(12) 0.076(16) 0.026(11) -0.013(10) 0.019(9) -0.011(11)
C28 0.045(14) 0.041(13) 0.059(15) -0.028(12) 0.015(11) 0.003(11)
C29 0.063(16) 0.028(12) 0.059(15) -0.008(11) 0.006(12) -0.007(11)
C30 0.091(18) 0.040(13) 0.018(11) 0.001(9) -0.005(11) -0.015(12)
C31 0.070(16) 0.045(14) 0.040(13) 0.004(10) 0.002(12) -0.018(12)
C32 0.16(3) 0.054(18) 0.069(19) -0.004(14) 0.00(2) 0.000(19)
C57 0.025(10) 0.029(10) 0.033(11) 0.008(8) 0.003(8) 0.003(8)
C58 0.020(10) 0.020(9) 0.037(11) -0.001(8) 0.004(8) 0.004(7)
C59 0.052(15) 0.030(12) 0.075(17) -0.011(11) -0.012(13) 0.009(11)
C60 0.026(13) 0.045(14) 0.12(2) -0.023(14) -0.026(14) 0.024(11)
C61 0.008(10) 0.082(18) 0.076(17) -0.005(14) 0.007(10) 0.003(11)
C62 0.041(13) 0.026(11) 0.056(14) 0.002(10) -0.001(11) 0.003(9)
C63 0.035(13) 0.029(12) 0.10(2) -0.013(12) 0.011(13) -0.015(10)
C64 0.049(15) 0.053(15) 0.087(18) -0.034(13) -0.020(13) -0.017(12)
C65 0.030(11) 0.044(12) 0.032(11) 0.001(9) -0.014(9) -0.008(9)
C66 0.040(12) 0.040(12) 0.027(10) 0.003(9) 0.008(9) -0.020(10)
C67 0.062(15) 0.019(10) 0.037(12) -0.002(8) -0.008(11) -0.005(10)
C68 0.071(17) 0.037(13) 0.052(14) 0.005(11) -0.011(13) -0.035(12)
C69 0.045(13) 0.063(15) 0.046(13) -0.018(11) 0.006(11) -0.045(12)
C70 0.028(11) 0.067(15) 0.032(11) 0.005(10) -0.010(9) -0.013(11)
C71 0.016(10) 0.042(13) 0.093(18) -0.009(12) 0.020(11) -0.010(9)
C72 0.081(19) 0.089(19) 0.038(13) -0.009(13) 0.027(13) -0.049(16)
C73 0.024(10) 0.026(10) 0.028(10) -0.011(8) 0.014(8) -0.004(8)
C74 0.025(10) 0.034(11) 0.033(11) 0.004(8) 0.004(8) -0.004(9)
C75 0.022(11) 0.036(12) 0.086(17) 0.023(11) -0.005(11) -0.016(9)
C76 0.030(13) 0.034(13) 0.12(2) 0.011(13) -0.017(13) -0.003(10)
C77 0.062(16) 0.013(10) 0.072(16) 0.000(10) -0.021(13) 0.003(10)
C78 0.034(12) 0.019(10) 0.054(13) 0.007(9) -0.010(10) -0.001(8)
C79 0.028(11) 0.029(11) 0.080(16) 0.013(11) -0.010(11) -0.013(9)
C80 0.058(15) 0.023(11) 0.060(14) 0.002(10) -0.007(12) -0.006(10)
C81 0.066(15) 0.021(11) 0.052(14) -0.017(10) -0.005(12) -0.010(10)
C82 0.068(17) 0.059(16) 0.055(15) 0.005(12) -0.028(13) 0.004(13)
C83 0.08(2) 0.054(16) 0.079(19) -0.017(14) -0.018(16) -0.017(14)
C84 0.17(3) 0.048(17) 0.08(2) -0.001(15) -0.03(2) -0.027(19)
C85 0.070(17) 0.044(14) 0.046(14) -0.004(11) 0.013(12) -0.005(12)
C86 0.11(2) 0.036(14) 0.10(2) -0.019(14) 0.056(19) 0.009(15)
C87 0.23(4) 0.041(17) 0.10(2) 0.008(16) 0.11(3) 0.02(2)
C88 0.19(4) 0.058(18) 0.057(18) -0.012(14) 0.05(2) -0.02(2)
C93 0.061(16) 0.071(17) 0.056(15) 0.025(13) -0.026(13) -0.017(13)
C94 0.076(19) 0.056(16) 0.072(18) 0.022(14) 0.014(15) -0.015(14)
C95 0.14(3) 0.08(2) 0.10(2) 0.000(18) 0.04(2) -0.07(2)
C96 0.053(15) 0.056(15) 0.060(15) 0.017(12) -0.009(12) -0.027(12)
C97 0.043(14) 0.061(16) 0.068(16) 0.007(13) -0.013(12) -0.006(12)
C98 0.10(2) 0.07(2) 0.15(3) -0.03(2) -0.01(2) -0.042(18)
C99 0.14(3) 0.060(18) 0.055(17) -0.020(14) 0.029(18) -0.035(18)
C100 0.12(3) 0.068(18) 0.065(18) -0.030(14) -0.004(17) -0.041(18)
O23 0.054(11) 0.053(10) 0.095(13) 0.026(9) 0.025(9) 0.024(8)
C117 0.025(10) 0.012(9) 0.060(13) -0.004(8) -0.010(10) 0.001(8)
C118 0.039(12) 0.026(10) 0.041(12) 0.013(9) -0.007(10) -0.003(9)
C119 0.036(13) 0.043(13) 0.077(17) -0.002(12) -0.011(12) -0.025(10)
C120 0.033(12) 0.051(14) 0.062(16) 0.017(11) -0.023(11) -0.010(10)
C121 0.046(14) 0.050(14) 0.045(13) -0.005(11) -0.018(11) 0.012(11)
C122 0.034(11) 0.014(9) 0.038(11) 0.006(8) 0.003(9) 0.013(8)
C123 0.021(11) 0.049(13) 0.075(16) 0.027(12) -0.006(11) -0.010(10)
C124 0.034(13) 0.071(16) 0.042(13) 0.023(11) -0.009(10) 0.010(11)
C125 0.051(13) 0.014(9) 0.025(10) -0.012(7) 0.013(9) -0.015(8)
C126 0.030(11) 0.039(12) 0.030(11) 0.003(9) 0.003(9) -0.007(9)
C127 0.053(15) 0.051(14) 0.050(14) -0.016(11) -0.004(12) -0.005(12)
C128 0.078(19) 0.031(13) 0.074(17) -0.014(12) -0.031(15) -0.020(12)
C129 0.071(17) 0.041(14) 0.067(16) 0.009(12) -0.035(14) -0.008(12)
C130 0.043(12) 0.024(10) 0.030(11) 0.011(8) -0.002(9) -0.004(9)
C131 0.068(17) 0.024(11) 0.062(15) -0.003(10) 0.000(13) 0.010(11)
C132 0.048(14) 0.043(13) 0.060(15) -0.007(11) 0.009(12) 0.014(11)
C133 0.042(13) 0.031(11) 0.049(13) 0.001(9) -0.002(10) -0.006(10)
C134 0.031(11) 0.036(11) 0.032(11) -0.004(9) 0.011(9) 0.004(9)
C135 0.056(14) 0.031(11) 0.034(12) 0.001(9) 0.004(10) -0.015(10)
C136 0.09(2) 0.036(13) 0.053(15) 0.000(11) 0.045(14) 0.001(13)
C137 0.073(17) 0.032(13) 0.072(17) -0.024(12) 0.041(14) -0.010(12)
C138 0.037(13) 0.046(13) 0.049(14) 0.003(11) -0.001(11) 0.004(10)
C139 0.037(12) 0.042(12) 0.037(12) -0.013(9) 0.000(10) 0.000(10)
C140 0.034(12) 0.036(12) 0.086(17) -0.023(12) 0.016(12) -0.004(10)
C141 0.023(11) 0.068(15) 0.040(13) 0.017(11) -0.005(9) 0.005(10)
C142 0.14(3) 0.044(15) 0.032(13) 0.019(11) 0.001(15) 0.013(15)
C143 0.08(2) 0.09(2) 0.12(3) 0.04(2) 0.01(2) 0.002(18)
C144 0.10(3) 0.11(3) 0.07(2) 0.06(2) -0.001(19) 0.00(2)
C145 0.063(17) 0.12(2) 0.030(13) 0.013(15) -0.010(12) -0.034(17)
C146 0.039(13) 0.049(14) 0.051(14) -0.002(11) 0.014(11) -0.022(11)
C147 0.27(5) 0.032(16) 0.08(2) 0.005(15) -0.01(3) 0.03(2)
C148 0.16(3) 0.052(18) 0.07(2) -0.006(14) 0.01(2) -0.030(19)
C149 0.029(12) 0.045(13) 0.066(16) 0.013(12) 0.028(11) 0.001(10)
C150 0.057(16) 0.036(13) 0.089(19) -0.011(13) 0.023(14) -0.005(12)
C151 0.028(13) 0.079(18) 0.10(2) -0.029(15) 0.031(13) -0.016(12)
C152 0.07(2) 0.079(19) 0.060(17) -0.019(14) 0.047(15) -0.011(15)
C153 0.041(15) 0.051(15) 0.10(2) -0.009(15) 0.028(14) 0.009(12)
C154 0.053(15) 0.032(12) 0.046(13) -0.001(10) 0.001(11) 0.004(10)
C155 0.025(13) 0.08(2) 0.12(2) -0.002(17) 0.020(14) 0.024(13)
C156 0.039(14) 0.076(18) 0.080(19) 0.004(15) 0.007(13) 0.007(13)
C157 0.030(11) 0.034(11) 0.031(11) 0.001(8) -0.007(9) 0.011(9)
C158 0.031(12) 0.058(14) 0.045(13) -0.008(11) -0.015(10) -0.007(10)
C159 0.022(12) 0.063(16) 0.10(2) -0.020(14) -0.010(12) -0.002(11)
C160 0.042(15) 0.069(18) 0.11(2) -0.029(16) -0.005(15) 0.016(13)
C161 0.028(13) 0.046(14) 0.12(2) -0.030(14) 0.002(13) -0.004(11)
C162 0.035(12) 0.022(10) 0.064(14) 0.001(9) -0.013(11) 0.009(9)
C163 0.038(13) 0.043(13) 0.079(17) -0.021(12) -0.028(12) 0.005(10)
C164 0.050(14) 0.051(14) 0.048(13) 0.001(11) -0.035(11) -0.013(11)
C165 0.036(11) 0.020(9) 0.027(10) 0.002(8) 0.000(9) -0.003(8)
C166 0.042(12) 0.041(12) 0.032(11) 0.002(9) -0.019(10) -0.004(10)
C167 0.050(14) 0.035(12) 0.054(14) 0.002(10) -0.011(11) -0.018(10)
C168 0.043(13) 0.057(14) 0.034(12) -0.002(10) 0.005(10) -0.028(11)
C169 0.066(16) 0.016(10) 0.041(12) 0.006(9) -0.007(11) 0.011(10)
C170 0.028(11) 0.036(11) 0.041(12) -0.005(9) -0.004(9) -0.019(9)
C171 0.053(15) 0.063(16) 0.067(16) 0.015(13) -0.022(13) -0.032(13)
C172 0.060(16) 0.032(13) 0.084(18) 0.001(12) -0.011(14) -0.005(11)
C173 0.048(14) 0.048(14) 0.051(14) -0.013(11) 0.005(11) -0.013(11)
C174 0.021(11) 0.054(14) 0.046(13) 0.005(10) -0.001(9) -0.001(10)
C175 0.068(18) 0.053(15) 0.057(16) 0.009(12) -0.003(13) -0.002(13)
C176 0.037(15) 0.10(2) 0.051(16) 0.001(15) -0.010(12) 0.033(15)
C177 0.014(11) 0.09(2) 0.070(17) -0.013(15) 0.016(11) -0.005(12)
C178 0.019(11) 0.070(16) 0.065(16) 0.006(12) 0.017(11) 0.006(11)
C180 0.051(17) 0.09(2) 0.14(3) 0.012(19) 0.021(17) -0.044(16)
C181 0.042(12) 0.027(10) 0.025(10) -0.003(8) -0.006(9) -0.017(9)
C182 0.028(11) 0.039(12) 0.052(13) -0.007(10) 0.008(10) -0.007(9)
C183 0.035(13) 0.072(18) 0.070(17) -0.004(13) 0.018(12) -0.028(13)
C184 0.061(17) 0.047(15) 0.09(2) 0.015(14) -0.010(15) -0.031(13)
C185 0.069(17) 0.012(10) 0.064(15) -0.006(9) 0.004(13) 0.001(10)
C186 0.057(15) 0.039(13) 0.042(13) -0.015(10) -0.014(11) -0.012(11)
C187 0.048(15) 0.076(17) 0.056(15) -0.017(13) 0.000(12) -0.017(13)
C188 0.051(15) 0.040(13) 0.079(17) 0.016(12) -0.023(13) -0.008(11)
C189 0.15(3) 0.079(19) 0.024(12) 0.022(12) -0.025(15) -0.050(18)
C190 0.10(2) 0.049(15) 0.070(18) 0.009(13) 0.008(16) -0.041(15)
C191 0.073(17) 0.039(13) 0.057(15) -0.005(11) 0.003(13) -0.029(12)
C192 0.034(12) 0.029(12) 0.081(17) 0.004(11) 0.020(11) -0.001(9)
C193 0.034(13) 0.061(16) 0.091(19) -0.001(14) -0.010(13) -0.013(11)
C194 0.063(17) 0.060(17) 0.074(18) -0.016(14) -0.016(14) 0.034(14)
C195 0.076(19) 0.073(19) 0.056(16) 0.031(14) -0.019(14) 0.018(15)
C196 0.040(13) 0.051(14) 0.075(17) 0.004(12) -0.013(12) 0.019(11)
C197 0.079(18) 0.034(13) 0.082(18) 0.000(12) -0.011(15) -0.038(13)
C198 0.13(3) 0.10(2) 0.071(19) 0.047(17) -0.056(18) -0.09(2)
C199 0.11(2) 0.059(16) 0.045(15) -0.015(12) 0.006(15) -0.018(16)
C200 0.054(15) 0.052(14) 0.060(15) -0.018(12) 0.002(12) -0.013(12)
C201 0.069(17) 0.10(2) 0.028(12) -0.036(12) 0.007(12) -0.022(15)
C202 0.050(15) 0.042(14) 0.068(16) 0.004(12) 0.002(12) 0.007(11)
C203 0.067(18) 0.050(16) 0.10(2) -0.022(14) 0.009(16) -0.006(13)
C204 0.065(16) 0.048(14) 0.049(14) -0.028(11) 0.001(12) -0.024(12)
C205 0.13(3) 0.035(14) 0.053(16) 0.011(11) 0.007(16) -0.022(15)
C206 0.047(16) 0.11(2) 0.10(2) 0.050(19) -0.034(16) -0.021(16)
C207 0.15(4) 0.08(2) 0.09(3) -0.02(2) 0.04(2) -0.01(2)
C208 0.14(3) 0.056(17) 0.044(15) 0.005(13) 0.027(17) -0.018(17)
C209 0.085(19) 0.040(13) 0.042(13) -0.011(10) -0.027(13) 0.000(13)
C210 0.11(3) 0.16(4) 0.11(3) -0.01(3) 0.00(3) -0.05(3)
C211 0.040(18) 0.24(5) 0.07(2) 0.06(3) -0.003(17) 0.01(2)
C212 0.12(3) 0.043(15) 0.056(16) 0.006(12) 0.003(16) 0.022(15)
C213 0.055(17) 0.068(19) 0.14(3) 0.040(18) 0.045(18) 0.035(14)
C214 0.07(2) 0.09(2) 0.064(18) 0.000(16) 0.042(15) 0.009(16)
C215 0.08(2) 0.09(2) 0.066(19) -0.007(16) 0.027(16) 0.005(17)
C216 0.07(2) 0.12(3) 0.10(2) 0.04(2) -0.002(17) -0.04(2)

loop_
_atom_type_symbol
_atom_type_description
_atom_type_scat_dispersion_real
_atom_type_scat_dispersion_imag
_atom_type_scat_source
C C 0.0033 0.0016 'International Tables Vol C Tables 4.2.6.8 and 6.1.1.4'
H H 0.0000 0.0000 'International Tables Vol C Tables 4.2.6.8 and 6.1.1.4'
O O 0.0106 0.0060 'International Tables Vol C Tables 4.2.6.8 and 6.1.1.4'
Eu Eu -0.1578 3.6682 'International Tables Vol C Tables 4.2.6.8 and 6.1.1.4'

loop_
_geom_angle_atom_site_label_1
_geom_angle_atom_site_label_2
_geom_angle_atom_site_label_3
_geom_angle
_geom_angle_site_symmetry_1
_geom_angle_site_symmetry_3
_geom_angle_publ_flag
O16 Eu1 O12 119.6(4) . . ?
O16 Eu1 O13 107.4(4) . . ?
O12 Eu1 O13 124.2(4) . . ?
O16 Eu1 O1 147.0(4) . . ?
O12 Eu1 O1 74.4(4) . . ?
O13 Eu1 O1 82.4(3) . . ?
O16 Eu1 O3 75.9(4) . . ?
O12 Eu1 O3 146.1(4) . . ?
O13 Eu1 O3 70.4(3) . . ?
O1 Eu1 O3 78.2(3) . . ?
O16 Eu1 O4 77.9(3) . . ?
O12 Eu1 O4 75.9(4) . . ?
O13 Eu1 O4 146.0(4) . . ?
O1 Eu1 O4 77.3(3) . . ?
O3 Eu1 O4 78.9(3) . . ?
O16 Eu1 C33 107.8(4) . . ?
O12 Eu1 C33 22.2(4) . . ?
O13 Eu1 C33 118.1(4) . . ?
O1 Eu1 C33 93.8(4) . . ?
O3 Eu1 C33 167.8(4) . . ?
O4 Eu1 C33 90.4(4) . . ?
O16 Eu1 Eu5 45.3(3) . . ?
O12 Eu1 Eu5 121.6(3) . . ?
O13 Eu1 Eu5 112.4(2) . . ?
O1 Eu1 Eu5 101.7(3) . . ?
O3 Eu1 Eu5 46.1(2) . . ?
O4 Eu1 Eu5 47.6(2) . . ?
C33 Eu1 Eu5 128.6(3) . . ?
O16 Eu1 Eu4 120.4(3) . . ?
O12 Eu1 Eu4 118.0(3) . . ?
O13 Eu1 Eu4 44.6(2) . . ?
O1 Eu1 Eu4 46.6(2) . . ?
O3 Eu1 Eu4 47.3(2) . . ?
O4 Eu1 Eu4 103.0(3) . . ?
C33 Eu1 Eu4 131.6(3) . . ?
Eu5 Eu1 Eu4 91.52(3) . . ?
O16 Eu1 Eu2 123.0(3) . . ?
O12 Eu1 Eu2 43.1(3) . . ?
O13 Eu1 Eu2 126.2(2) . . ?
O1 Eu1 Eu2 45.1(2) . . ?
O3 Eu1 Eu2 103.0(2) . . ?
O4 Eu1 Eu2 47.4(2) . . ?
C33 Eu1 Eu2 65.1(3) . . ?
Eu5 Eu1 Eu2 92.79(3) . . ?
Eu4 Eu1 Eu2 90.52(3) . . ?
O11 Eu2 O12 121.0(4) . . ?
O11 Eu2 O17 106.1(4) . . ?
O12 Eu2 O17 128.3(4) . . ?
O11 Eu2 O19 83.8(4) . . ?
O12 Eu2 O19 80.2(4) . . ?
O17 Eu2 O19 85.5(4) . . ?
O11 Eu2 O1 79.3(4) . . ?
O12 Eu2 O1 73.1(4) . . ?
O17 Eu2 O1 140.0(4) . . ?
O19 Eu2 O1 134.2(4) . . ?
O11 Eu2 O4 144.5(4) . . ?
O12 Eu2 O4 74.5(4) . . ?
O17 Eu2 O4 79.3(4) . . ?
O19 Eu2 O4 131.7(4) . . ?
O1 Eu2 O4 75.5(3) . . ?
O11 Eu2 O5 72.5(4) . . ?
O12 Eu2 O5 140.4(4) . . ?
O17 Eu2 O5 70.6(4) . . ?
O19 Eu2 O5 139.3(4) . . ?
O1 Eu2 O5 73.8(3) . . ?
O4 Eu2 O5 76.7(3) . . ?
O11 Eu2 Eu6 115.5(3) . . ?
O12 Eu2 Eu6 119.0(3) . . ?
O17 Eu2 Eu6 43.5(3) . . ?
O19 Eu2 Eu6 127.9(3) . . ?
O1 Eu2 Eu6 97.7(3) . . ?
O4 Eu2 Eu6 45.6(2) . . ?
O5 Eu2 Eu6 46.2(2) . . ?
O11 Eu2 Eu1 121.7(3) . . ?
O12 Eu2 Eu1 42.6(3) . . ?
O17 Eu2 Eu1 125.0(3) . . ?
O19 Eu2 Eu1 122.7(3) . . ?
O1 Eu2 Eu1 44.1(2) . . ?
O4 Eu2 Eu1 46.1(2) . . ?
O5 Eu2 Eu1 97.9(2) . . ?
Eu6 Eu2 Eu1 89.04(3) . . ?
O11 Eu2 Eu3 43.0(3) . . ?
O12 Eu2 Eu3 116.5(3) . . ?
O17 Eu2 Eu3 111.9(3) . . ?
O19 Eu2 Eu3 126.2(3) . . ?
O1 Eu2 Eu3 46.3(2) . . ?
O4 Eu2 Eu3 102.0(3) . . ?
O5 Eu2 Eu3 45.4(2) . . ?
Eu6 Eu2 Eu3 90.12(3) . . ?
Eu1 Eu2 Eu3 89.17(3) . . ?
O10 Eu3 O11 113.1(4) . . ?
O10 Eu3 O14 123.4(4) . . ?
O11 Eu3 O14 119.8(4) . . ?
O10 Eu3 O18 85.8(4) . . ?
O11 Eu3 O18 78.9(4) . . ?
O14 Eu3 O18 85.8(4) . . ?
O10 Eu3 O5 138.5(3) . . ?
O11 Eu3 O5 73.5(4) . . ?
O14 Eu3 O5 77.6(3) . . ?
O18 Eu3 O5 134.3(4) . . ?
O10 Eu3 O1 68.3(4) . . ?
O11 Eu3 O1 77.4(4) . . ?
O14 Eu3 O1 140.4(4) . . ?
O18 Eu3 O1 133.8(4) . . ?
O5 Eu3 O1 73.9(3) . . ?
O10 Eu3 O2 78.9(4) . . ?
O11 Eu3 O2 143.4(4) . . ?
O14 Eu3 O2 71.0(3) . . ?
O18 Eu3 O2 137.6(4) . . ?
O5 Eu3 O2 75.6(3) . . ?
O1 Eu3 O2 75.6(3) . . ?
O10 Eu3 Eu7 123.7(3) . . ?
O11 Eu3 Eu7 116.4(3) . . ?
O14 Eu3 Eu7 42.9(3) . . ?
O18 Eu3 Eu7 128.2(3) . . ?
O5 Eu3 Eu7 45.6(2) . . ?
O1 Eu3 Eu7 97.9(2) . . ?
O2 Eu3 Eu7 45.2(2) . . ?
O10 Eu3 Eu4 42.3(3) . . ?
O11 Eu3 Eu4 121.1(3) . . ?
O14 Eu3 Eu4 114.3(3) . . ?
O18 Eu3 Eu4 127.7(3) . . ?
O5 Eu3 Eu4 97.8(2) . . ?
O1 Eu3 Eu4 45.3(2) . . ?
O2 Eu3 Eu4 45.5(2) . . ?
Eu7 Eu3 Eu4 88.36(3) . . ?
O10 Eu3 Eu2 108.7(3) . . ?
O11 Eu3 Eu2 42.4(3) . . ?
O14 Eu3 Eu2 123.3(3) . . ?
O18 Eu3 Eu2 121.0(3) . . ?
O5 Eu3 Eu2 47.2(2) . . ?
O1 Eu3 Eu2 44.7(2) . . ?
O2 Eu3 Eu2 101.4(2) . . ?
Eu7 Eu3 Eu2 91.12(3) . . ?
Eu4 Eu3 Eu2 88.81(3) . . ?
O10 Eu4 O15 123.7(4) . . ?
O10 Eu4 O13 116.0(4) . . ?
O15 Eu4 O13 111.6(4) . . ?
O10 Eu4 O1 70.5(4) . . ?
O15 Eu4 O1 146.1(4) . . ?
O13 Eu4 O1 81.7(3) . . ?
O10 Eu4 O2 82.0(4) . . ?
O15 Eu4 O2 73.8(4) . . ?
O13 Eu4 O2 146.9(4) . . ?
O1 Eu4 O2 78.7(4) . . ?
O10 Eu4 O3 145.3(4) . . ?
O15 Eu4 O3 78.2(4) . . ?
O13 Eu4 O3 70.5(3) . . ?
O1 Eu4 O3 77.4(3) . . ?
O2 Eu4 O3 79.3(3) . . ?
O10 Eu4 Eu1 111.2(3) . . ?
O15 Eu4 Eu1 123.6(3) . . ?
O13 Eu4 Eu1 44.8(2) . . ?
O1 Eu4 Eu1 45.6(2) . . ?
O2 Eu4 Eu1 103.9(3) . . ?
O3 Eu4 Eu1 47.3(2) . . ?
O10 Eu4 Eu8 129.0(3) . . ?
O15 Eu4 Eu8 44.7(3) . . ?
O13 Eu4 Eu8 112.2(2) . . ?
O1 Eu4 Eu8 101.6(3) . . ?
O2 Eu4 Eu8 47.7(3) . . ?
O3 Eu4 Eu8 45.9(2) . . ?
Eu1 Eu4 Eu8 91.42(3) . . ?
O10 Eu4 Eu3 43.6(3) . . ?
O15 Eu4 Eu3 118.6(3) . . ?
O13 Eu4 Eu3 127.1(3) . . ?
O1 Eu4 Eu3 47.1(2) . . ?
O2 Eu4 Eu3 47.8(3) . . ?
O3 Eu4 Eu3 103.8(2) . . ?
Eu1 Eu4 Eu3 91.50(3) . . ?
Eu8 Eu4 Eu3 93.22(3) . . ?
O8 Eu5 O16 137.1(4) . . ?
O8 Eu5 O3 82.5(4) . . ?
O16 Eu5 O3 76.1(4) . . ?
O8 Eu5 O6 82.9(4) . . ?
O16 Eu5 O6 136.7(4) . . ?
O3 Eu5 O6 137.0(4) . . ?
O8 Eu5 O22 85.9(4) . . ?
O16 Eu5 O22 81.2(4) . . ?
O3 Eu5 O22 131.1(4) . . ?
O6 Eu5 O22 87.6(4) . . ?
O8 Eu5 O4 135.2(4) . . ?
O16 Eu5 O4 77.1(4) . . ?
O3 Eu5 O4 80.3(3) . . ?
O6 Eu5 O4 82.2(4) . . ?
O22 Eu5 O4 135.2(4) . . ?
O8 Eu5 O24 66.6(4) . . ?
O16 Eu5 O24 132.8(4) . . ?
O3 Eu5 O24 67.2(3) . . ?
O6 Eu5 O24 69.8(4) . . ?
O22 Eu5 O24 145.8(4) . . ?
O4 Eu5 O24 68.6(3) . . ?
O8 Eu5 Eu1 130.1(3) . . ?
O16 Eu5 Eu1 43.9(3) . . ?
O3 Eu5 Eu1 47.6(2) . . ?
O6 Eu5 Eu1 130.1(3) . . ?
O22 Eu5 Eu1 125.1(3) . . ?
O4 Eu5 Eu1 47.9(2) . . ?
O24 Eu5 Eu1 88.9(2) . . ?
O8 Eu5 Eu9 44.4(3) . . ?
O16 Eu5 Eu9 174.8(3) . . ?
O3 Eu5 Eu9 100.0(2) . . ?
O6 Eu5 Eu9 44.9(3) . . ?
O22 Eu5 Eu9 104.0(3) . . ?
O4 Eu5 Eu9 98.9(2) . . ?
O24 Eu5 Eu9 42.0(2) . . ?
Eu1 Eu5 Eu9 130.86(3) . . ?
O8 Eu5 Eu8 42.8(2) . . ?
O16 Eu5 Eu8 117.3(3) . . ?
O3 Eu5 Eu8 43.2(2) . . ?
O6 Eu5 Eu8 103.8(3) . . ?
O22 Eu5 Eu8 123.3(3) . . ?
O4 Eu5 Eu8 101.4(3) . . ?
O24 Eu5 Eu8 45.0(2) . . ?
Eu1 Eu5 Eu8 88.83(3) . . ?
Eu9 Eu5 Eu8 59.78(2) . . ?
O8 Eu5 Eu6 100.4(3) . . ?
O16 Eu5 Eu6 119.2(3) . . ?
O3 Eu5 Eu6 98.9(2) . . ?
O6 Eu5 Eu6 45.0(3) . . ?
O22 Eu5 Eu6 129.9(3) . . ?
O4 Eu5 Eu6 43.1(2) . . ?
O24 Eu5 Eu6 44.4(2) . . ?
Eu1 Eu5 Eu6 88.16(3) . . ?
Eu9 Eu5 Eu6 57.55(2) . . ?
Eu8 Eu5 Eu6 89.32(3) . . ?
O17 Eu6 O9 129.1(4) . . ?
O17 Eu6 O4 82.0(4) . . ?
O9 Eu6 O4 135.6(4) . . ?
O17 Eu6 O5 72.6(4) . . ?
O9 Eu6 O5 80.9(3) . . ?
O4 Eu6 O5 80.4(3) . . ?
O17 Eu6 O24 134.3(4) . . ?
O9 Eu6 O24 66.1(4) . . ?
O4 Eu6 O24 69.7(4) . . ?
O5 Eu6 O24 68.0(3) . . ?
O17 Eu6 O23 85.6(5) . . ?
O9 Eu6 O23 84.0(4) . . ?
O4 Eu6 O23 135.2(4) . . ?
O5 Eu6 O23 135.5(5) . . ?
O24 Eu6 O23 139.6(4) . . ?
O17 Eu6 O6 142.2(4) . . ?
O9 Eu6 O6 85.2(4) . . ?
O4 Eu6 O6 81.5(3) . . ?
O5 Eu6 O6 136.7(3) . . ?
O24 Eu6 O6 68.9(3) . . ?
O23 Eu6 O6 82.6(5) . . ?
O17 Eu6 Eu9 171.7(3) . . ?
O9 Eu6 Eu9 43.5(3) . . ?
O4 Eu6 Eu9 102.1(3) . . ?
O5 Eu6 Eu9 100.7(2) . . ?
O24 Eu6 Eu9 43.2(2) . . ?
O23 Eu6 Eu9 96.3(4) . . ?
O6 Eu6 Eu9 46.1(3) . . ?
O17 Eu6 Eu2 44.1(3) . . ?
O9 Eu6 Eu2 129.4(3) . . ?
O4 Eu6 Eu2 48.3(2) . . ?
O5 Eu6 Eu2 48.5(2) . . ?
O24 Eu6 Eu2 91.3(2) . . ?
O23 Eu6 Eu2 129.2(4) . . ?
O6 Eu6 Eu2 129.8(2) . . ?
Eu9 Eu6 Eu2 134.52(3) . . ?
O17 Eu6 Eu7 112.7(3) . . ?
O9 Eu6 Eu7 41.1(3) . . ?
O4 Eu6 Eu7 102.3(3) . . ?
O5 Eu6 Eu7 43.6(2) . . ?
O24 Eu6 Eu7 45.3(2) . . ?
O23 Eu6 Eu7 122.2(3) . . ?
O6 Eu6 Eu7 103.9(3) . . ?
Eu9 Eu6 Eu7 59.48(2) . . ?
Eu2 Eu6 Eu7 90.38(3) . . ?
O17 Eu6 Eu5 125.5(3) . . ?
O9 Eu6 Eu5 101.1(3) . . ?
O4 Eu6 Eu5 44.1(3) . . ?
O5 Eu6 Eu5 100.0(2) . . ?
O24 Eu6 Eu5 44.9(2) . . ?
O23 Eu6 Eu5 123.9(4) . . ?
O6 Eu6 Eu5 43.2(2) . . ?
Eu9 Eu6 Eu5 59.76(2) . . ?
Eu2 Eu6 Eu5 89.97(3) . . ?
Eu7 Eu6 Eu5 90.12(3) . . ?
O14 Eu7 O9 140.2(4) . . ?
O14 Eu7 O2 73.6(4) . . ?
O9 Eu7 O2 134.5(4) . . ?
O14 Eu7 O5 78.9(4) . . ?
O9 Eu7 O5 81.2(4) . . ?
O2 Eu7 O5 78.1(3) . . ?
O14 Eu7 O21 88.6(4) . . ?
O9 Eu7 O21 83.9(4) . . ?
O2 Eu7 O21 135.9(4) . . ?
O5 Eu7 O21 138.5(4) . . ?
O14 Eu7 O24 133.7(4) . . ?
O9 Eu7 O24 65.5(3) . . ?
O2 Eu7 O24 69.2(3) . . ?
O5 Eu7 O24 67.5(3) . . ?
O21 Eu7 O24 137.5(4) . . ?
O14 Eu7 O7 134.5(4) . . ?
O9 Eu7 O7 82.6(4) . . ?
O2 Eu7 O7 84.3(3) . . ?
O5 Eu7 O7 135.1(3) . . ?
O21 Eu7 O7 80.2(4) . . ?
O24 Eu7 O7 67.7(3) . . ?
O14 Eu7 Eu3 43.8(3) . . ?
O9 Eu7 Eu3 127.4(3) . . ?
O2 Eu7 Eu3 47.9(3) . . ?
O5 Eu7 Eu3 46.2(2) . . ?
O21 Eu7 Eu3 132.3(3) . . ?
O24 Eu7 Eu3 90.2(2) . . ?
O7 Eu7 Eu3 132.1(2) . . ?
O14 Eu7 Eu9 175.7(3) . . ?
O9 Eu7 Eu9 42.4(3) . . ?
O2 Eu7 Eu9 102.3(3) . . ?
O5 Eu7 Eu9 99.2(2) . . ?
O21 Eu7 Eu9 95.3(3) . . ?
O24 Eu7 Eu9 42.3(2) . . ?
O7 Eu7 Eu9 45.0(2) . . ?
Eu3 Eu7 Eu9 132.41(3) . . ?
O14 Eu7 Eu8 116.4(3) . . ?
O9 Eu7 Eu8 100.6(3) . . ?
O2 Eu7 Eu8 45.0(3) . . ?
O5 Eu7 Eu8 99.6(2) . . ?
O21 Eu7 Eu8 121.3(3) . . ?
O24 Eu7 Eu8 45.0(2) . . ?
O7 Eu7 Eu8 43.6(2) . . ?
Eu3 Eu7 Eu8 90.48(3) . . ?
Eu9 Eu7 Eu8 59.97(2) . . ?
O14 Eu7 Eu6 121.2(3) . . ?
O9 Eu7 Eu6 41.3(3) . . ?
O2 Eu7 Eu6 100.3(2) . . ?
O5 Eu7 Eu6 43.8(2) . . ?
O21 Eu7 Eu6 123.1(3) . . ?
O24 Eu7 Eu6 44.5(2) . . ?
O7 Eu7 Eu6 101.3(2) . . ?
Eu3 Eu7 Eu6 88.37(3) . . ?
Eu9 Eu7 Eu6 57.77(2) . . ?
Eu8 Eu7 Eu6 89.48(3) . . ?
O15 Eu8 O8 141.6(4) . . ?
O15 Eu8 O3 78.4(4) . . ?
O8 Eu8 O3 81.4(3) . . ?
O15 Eu8 O7 133.9(4) . . ?
O8 Eu8 O7 81.7(3) . . ?
O3 Eu8 O7 136.9(3) . . ?
O15 Eu8 O20 82.6(4) . . ?
O8 Eu8 O20 87.3(4) . . ?
O3 Eu8 O20 132.1(4) . . ?
O7 Eu8 O20 86.1(4) . . ?
O15 Eu8 O2 72.3(4) . . ?
O8 Eu8 O2 134.9(4) . . ?
O3 Eu8 O2 79.5(3) . . ?
O7 Eu8 O2 85.1(3) . . ?
O20 Eu8 O2 134.5(4) . . ?
O15 Eu8 O24 131.6(4) . . ?
O8 Eu8 O24 66.2(3) . . ?
O3 Eu8 O24 67.4(3) . . ?
O7 Eu8 O24 69.6(3) . . ?
O20 Eu8 O24 145.8(4) . . ?
O2 Eu8 O24 68.8(3) . . ?
O15 Eu8 Eu4 43.5(3) . . ?
O8 Eu8 Eu4 128.7(2) . . ?
O3 Eu8 Eu4 47.3(2) . . ?
O7 Eu8 Eu4 131.7(3) . . ?
O20 Eu8 Eu4 125.8(3) . . ?
O2 Eu8 Eu4 46.6(2) . . ?
O24 Eu8 Eu4 88.3(2) . . ?
O15 Eu8 Eu9 172.1(3) . . ?
O8 Eu8 Eu9 44.0(3) . . ?
O3 Eu8 Eu9 99.2(2) . . ?
O7 Eu8 Eu9 44.4(2) . . ?
O20 Eu8 Eu9 104.2(3) . . ?
O2 Eu8 Eu9 100.0(2) . . ?
O24 Eu8 Eu9 41.6(2) . . ?
Eu4 Eu8 Eu9 129.92(3) . . ?
O15 Eu8 Eu7 114.0(3) . . ?
O8 Eu8 Eu7 101.5(3) . . ?
O3 Eu8 Eu7 100.2(2) . . ?
O7 Eu8 Eu7 45.8(3) . . ?
O20 Eu8 Eu7 127.6(3) . . ?
O2 Eu8 Eu7 43.7(2) . . ?
O24 Eu8 Eu7 45.7(2) . . ?
Eu4 Eu8 Eu7 87.94(3) . . ?
Eu9 Eu8 Eu7 58.83(2) . . ?
O15 Eu8 Eu5 120.3(3) . . ?
O8 Eu8 Eu5 41.9(2) . . ?
O3 Eu8 Eu5 43.0(2) . . ?
O7 Eu8 Eu5 102.9(2) . . ?
O20 Eu8 Eu5 124.2(3) . . ?
O2 Eu8 Eu5 101.3(2) . . ?
O24 Eu8 Eu5 45.4(2) . . ?
Eu4 Eu8 Eu5 88.24(3) . . ?
Eu9 Eu8 Eu5 59.15(2) . . ?
Eu7 Eu8 Eu5 91.07(3) . . ?
O24 Eu9 O9 69.5(4) . . ?
O24 Eu9 O8 68.8(4) . . ?
O9 Eu9 O8 138.3(4) . . ?
O24 Eu9 O7 72.5(4) . . ?
O9 Eu9 O7 85.2(4) . . ?
O8 Eu9 O7 81.3(3) . . ?
O24 Eu9 O6 73.1(4) . . ?
O9 Eu9 O6 87.7(4) . . ?
O8 Eu9 O6 81.6(3) . . ?
O7 Eu9 O6 145.2(3) . . ?
O24 Eu9 O25 146.7(4) . . ?
O9 Eu9 O25 77.7(4) . . ?
O8 Eu9 O25 143.8(4) . . ?
O7 Eu9 O25 111.1(4) . . ?
O6 Eu9 O25 100.6(4) . . ?
O24 Eu9 Eu6 47.4(3) . . ?
O9 Eu9 Eu6 44.3(3) . . ?
O8 Eu9 Eu6 104.1(2) . . ?
O7 Eu9 Eu6 108.3(2) . . ?
O6 Eu9 Eu6 48.0(3) . . ?
O25 Eu9 Eu6 103.7(3) . . ?
O24 Eu9 Eu7 47.2(3) . . ?
O9 Eu9 Eu7 43.1(3) . . ?
O8 Eu9 Eu7 103.5(2) . . ?
O7 Eu9 Eu7 47.2(3) . . ?
O6 Eu9 Eu7 109.0(3) . . ?
O25 Eu9 Eu7 109.6(3) . . ?
Eu6 Eu9 Eu7 62.75(3) . . ?
O24 Eu9 Eu5 46.5(3) . . ?
O9 Eu9 Eu5 104.7(3) . . ?
O8 Eu9 Eu5 43.1(2) . . ?
O7 Eu9 Eu5 104.7(2) . . ?
O6 Eu9 Eu5 44.8(2) . . ?
O25 Eu9 Eu5 144.2(4) . . ?
Eu6 Eu9 Eu5 62.69(3) . . ?
Eu7 Eu9 Eu5 93.65(3) . . ?
O24 Eu9 Eu8 45.7(3) . . ?
O9 Eu9 Eu8 102.5(3) . . ?
O8 Eu9 Eu8 43.7(2) . . ?
O7 Eu9 Eu8 44.3(2) . . ?
O6 Eu9 Eu8 105.0(2) . . ?
O25 Eu9 Eu8 154.4(4) . . ?
Eu6 Eu9 Eu8 93.07(3) . . ?
Eu7 Eu9 Eu8 61.19(2) . . ?
Eu5 Eu9 Eu8 61.08(2) . . ?
O41 Eu10 O38 120.0(5) . . ?
O41 Eu10 O36 111.0(4) . . ?
O38 Eu10 O36 119.9(5) . . ?
O41 Eu10 O26 146.2(4) . . ?
O38 Eu10 O26 74.4(4) . . ?
O36 Eu10 O26 80.8(3) . . ?
O41 Eu10 O30 76.3(4) . . ?
O38 Eu10 O30 78.4(4) . . ?
O36 Eu10 O30 146.2(4) . . ?
O26 Eu10 O30 77.4(3) . . ?
O41 Eu10 O27 77.4(4) . . ?
O38 Eu10 O27 146.6(4) . . ?
O36 Eu10 O27 71.3(4) . . ?
O26 Eu10 O27 76.9(3) . . ?
O30 Eu10 O27 78.8(3) . . ?
O41 Eu10 Eu14 45.0(3) . . ?
O38 Eu10 Eu14 124.6(4) . . ?
O36 Eu10 Eu14 113.4(3) . . ?
O26 Eu10 Eu14 101.2(3) . . ?
O30 Eu10 Eu14 47.8(3) . . ?
O27 Eu10 Eu14 46.0(2) . . ?
O41 Eu10 Eu13 122.4(3) . . ?
O38 Eu10 Eu13 115.9(4) . . ?
O36 Eu10 Eu13 44.5(3) . . ?
O26 Eu10 Eu13 45.4(2) . . ?
O30 Eu10 Eu13 102.9(3) . . ?
O27 Eu10 Eu13 47.4(2) . . ?
Eu14 Eu10 Eu13 91.60(3) . . ?
O41 Eu10 Eu11 121.2(3) . . ?
O38 Eu10 Eu11 44.3(3) . . ?
O36 Eu10 Eu11 124.8(3) . . ?
O26 Eu10 Eu11 45.7(2) . . ?
O30 Eu10 Eu11 47.4(3) . . ?
O27 Eu10 Eu11 102.6(2) . . ?
Eu14 Eu10 Eu11 92.96(3) . . ?
Eu13 Eu10 Eu11 90.04(3) . . ?
O37 Eu11 O42 110.7(4) . . ?
O37 Eu11 O38 120.3(5) . . ?
O42 Eu11 O38 124.6(5) . . ?
O37 Eu11 O49 81.0(4) . . ?
O42 Eu11 O49 85.3(4) . . ?
O38 Eu11 O49 82.8(5) . . ?
O37 Eu11 O26 78.6(4) . . ?
O42 Eu11 O26 140.7(4) . . ?
O38 Eu11 O26 72.9(4) . . ?
O49 Eu11 O26 133.9(4) . . ?
O37 Eu11 O30 143.4(4) . . ?
O42 Eu11 O30 75.9(4) . . ?
O38 Eu11 O30 75.8(4) . . ?
O49 Eu11 O30 135.4(4) . . ?
O26 Eu11 O30 75.7(3) . . ?
O37 Eu11 O29 72.3(4) . . ?
O42 Eu11 O29 73.1(4) . . ?
O38 Eu11 O29 140.7(4) . . ?
O49 Eu11 O29 136.2(4) . . ?
O26 Eu11 O29 74.0(3) . . ?
O30 Eu11 O29 75.9(3) . . ?
O37 Eu11 Eu15 114.5(3) . . ?
O42 Eu11 Eu15 42.8(3) . . ?
O38 Eu11 Eu15 120.5(4) . . ?
O49 Eu11 Eu15 128.1(3) . . ?
O26 Eu11 Eu15 98.1(3) . . ?
O30 Eu11 Eu15 45.8(2) . . ?
O29 Eu11 Eu15 45.4(2) . . ?
O37 Eu11 Eu10 122.4(3) . . ?
O42 Eu11 Eu10 120.4(3) . . ?
O38 Eu11 Eu10 42.7(3) . . ?
O49 Eu11 Eu10 125.5(3) . . ?
O26 Eu11 Eu10 45.3(2) . . ?
O30 Eu11 Eu10 45.6(2) . . ?
O29 Eu11 Eu10 98.1(2) . . ?
Eu15 Eu11 Eu10 88.99(3) . . ?
O37 Eu11 Eu12 42.3(3) . . ?
O42 Eu11 Eu12 116.1(3) . . ?
O38 Eu11 Eu12 115.7(4) . . ?
O49 Eu11 Eu12 122.9(3) . . ?
O26 Eu11 Eu12 46.0(2) . . ?
O30 Eu11 Eu12 101.6(2) . . ?
O29 Eu11 Eu12 46.1(2) . . ?
Eu15 Eu11 Eu12 90.06(3) . . ?
Eu10 Eu11 Eu12 89.90(3) . . ?
O37 Eu12 O35 116.4(4) . . ?
O37 Eu12 O39 112.0(4) . . ?
O35 Eu12 O39 126.6(4) . . ?
O37 Eu12 O50 83.0(4) . . ?
O35 Eu12 O50 80.5(4) . . ?
O39 Eu12 O50 84.4(4) . . ?
O37 Eu12 O26 77.4(4) . . ?
O35 Eu12 O26 71.7(4) . . ?
O39 Eu12 O26 141.9(4) . . ?
O50 Eu12 O26 133.6(4) . . ?
O37 Eu12 O29 72.5(4) . . ?
O35 Eu12 O29 140.8(4) . . ?
O39 Eu12 O29 74.5(4) . . ?
O50 Eu12 O29 138.1(4) . . ?
O26 Eu12 O29 73.8(3) . . ?
O37 Eu12 O28 143.4(4) . . ?
O35 Eu12 O28 77.7(4) . . ?
O39 Eu12 O28 76.9(3) . . ?
O50 Eu12 O28 133.7(4) . . ?
O26 Eu12 O28 75.7(3) . . ?
O29 Eu12 O28 76.3(3) . . ?
O37 Eu12 Eu16 115.7(3) . . ?
O35 Eu12 Eu16 122.6(3) . . ?
O39 Eu12 Eu16 44.1(3) . . ?
O50 Eu12 Eu16 128.3(3) . . ?
O26 Eu12 Eu16 98.1(3) . . ?
O29 Eu12 Eu16 46.0(2) . . ?
O28 Eu12 Eu16 45.7(2) . . ?
O37 Eu12 Eu13 120.1(3) . . ?
O35 Eu12 Eu13 43.6(3) . . ?
O39 Eu12 Eu13 122.0(3) . . ?
O50 Eu12 Eu13 124.0(3) . . ?
O26 Eu12 Eu13 44.3(2) . . ?
O29 Eu12 Eu13 97.9(2) . . ?
O28 Eu12 Eu13 46.2(2) . . ?
Eu16 Eu12 Eu13 89.34(3) . . ?
O37 Eu12 Eu11 42.0(3) . . ?
O35 Eu12 Eu11 112.7(3) . . ?
O39 Eu12 Eu11 118.0(3) . . ?
O50 Eu12 Eu11 124.4(3) . . ?
O26 Eu12 Eu11 44.9(2) . . ?
O29 Eu12 Eu11 46.7(2) . . ?
O28 Eu12 Eu11 101.8(2) . . ?
Eu16 Eu12 Eu11 91.09(3) . . ?
Eu13 Eu12 Eu11 88.17(3) . . ?
O40 Eu13 O36 107.3(4) . . ?
O40 Eu13 O35 123.3(4) . . ?
O36 Eu13 O35 120.8(4) . . ?
O40 Eu13 O26 145.8(4) . . ?
O36 Eu13 O26 82.0(4) . . ?
O35 Eu13 O26 73.4(4) . . ?
O40 Eu13 O28 76.6(4) . . ?
O36 Eu13 O28 146.9(4) . . ?
O35 Eu13 O28 78.6(4) . . ?
O26 Eu13 O28 78.6(3) . . ?
O40 Eu13 O27 75.0(4) . . ?
O36 Eu13 O27 71.2(4) . . ?
O35 Eu13 O27 145.8(4) . . ?
O26 Eu13 O27 77.3(3) . . ?
O28 Eu13 O27 78.6(3) . . ?
O40 Eu13 Eu17 44.5(3) . . ?
O36 Eu13 Eu17 112.8(3) . . ?
O35 Eu13 Eu17 124.3(3) . . ?
O26 Eu13 Eu17 101.3(3) . . ?
O28 Eu13 Eu17 47.0(2) . . ?
O27 Eu13 Eu17 45.8(3) . . ?
O40 Eu13 Eu10 118.9(3) . . ?
O36 Eu13 Eu10 44.8(3) . . ?
O35 Eu13 Eu10 116.2(3) . . ?
O26 Eu13 Eu10 46.4(2) . . ?
O28 Eu13 Eu10 103.8(2) . . ?
O27 Eu13 Eu10 46.9(3) . . ?
Eu17 Eu13 Eu10 91.05(3) . . ?
O40 Eu13 Eu12 122.1(3) . . ?
O36 Eu13 Eu12 127.2(3) . . ?
O35 Eu13 Eu12 43.3(3) . . ?
O26 Eu13 Eu12 46.8(2) . . ?
O28 Eu13 Eu12 47.5(2) . . ?
O27 Eu13 Eu12 102.9(2) . . ?
Eu17 Eu13 Eu12 92.22(3) . . ?
Eu10 Eu13 Eu12 91.87(3) . . ?
O41 Eu14 O33 138.3(4) . . ?
O41 Eu14 O27 77.3(4) . . ?
O33 Eu14 O27 81.1(4) . . ?
O41 Eu14 O34 135.2(4) . . ?
O33 Eu14 O34 83.7(4) . . ?
O27 Eu14 O34 136.1(3) . . ?
O41 Eu14 O44 83.6(4) . . ?
O33 Eu14 O44 84.6(4) . . ?
O27 Eu14 O44 131.4(4) . . ?
O34 Eu14 O44 87.4(4) . . ?
O41 Eu14 O30 74.6(4) . . ?
O33 Eu14 O30 135.1(4) . . ?
O27 Eu14 O30 79.3(3) . . ?
O34 Eu14 O30 83.2(3) . . ?
O44 Eu14 O30 137.2(4) . . ?
O41 Eu14 O48 132.3(4) . . ?
O33 Eu14 O48 66.5(4) . . ?
O27 Eu14 O48 66.9(3) . . ?
O34 Eu14 O48 69.3(3) . . ?
O44 Eu14 O48 144.0(4) . . ?
O30 Eu14 O48 68.7(3) . . ?
O41 Eu14 Eu10 43.5(3) . . ?
O33 Eu14 Eu10 128.5(3) . . ?
O27 Eu14 Eu10 47.4(3) . . ?
O34 Eu14 Eu10 130.3(2) . . ?
O44 Eu14 Eu10 126.9(3) . . ?
O30 Eu14 Eu10 47.1(2) . . ?
O48 Eu14 Eu10 88.8(2) . . ?
O41 Eu14 Eu18 173.9(3) . . ?
O33 Eu14 Eu18 44.7(3) . . ?
O27 Eu14 Eu18 99.3(3) . . ?
O34 Eu14 Eu18 44.9(2) . . ?
O44 Eu14 Eu18 102.3(3) . . ?
O30 Eu14 Eu18 99.9(2) . . ?
O48 Eu14 Eu18 41.9(2) . . ?
Eu10 Eu14 Eu18 130.68(3) . . ?
O41 Eu14 Eu17 118.8(3) . . ?
O33 Eu14 Eu17 41.7(3) . . ?
O27 Eu14 Eu17 43.1(3) . . ?
O34 Eu14 Eu17 103.2(2) . . ?
O44 Eu14 Eu17 121.7(3) . . ?
O30 Eu14 Eu17 101.1(2) . . ?
O48 Eu14 Eu17 44.9(2) . . ?
Eu10 Eu14 Eu17 88.64(3) . . ?
Eu18 Eu14 Eu17 59.16(2) . . ?
O41 Eu14 Eu15 116.9(3) . . ?
O33 Eu14 Eu15 101.5(3) . . ?
O27 Eu14 Eu15 99.4(2) . . ?
O34 Eu14 Eu15 44.3(2) . . ?
O44 Eu14 Eu15 129.0(3) . . ?
O30 Eu14 Eu15 43.8(2) . . ?
O48 Eu14 Eu15 45.2(2) . . ?
Eu10 Eu14 Eu15 88.40(3) . . ?
Eu18 Eu14 Eu15 58.42(2) . . ?
Eu17 Eu14 Eu15 90.17(3) . . ?
O31 Eu15 O42 134.0(4) . . ?
O31 Eu15 O29 80.8(4) . . ?
O42 Eu15 O29 75.1(4) . . ?
O31 Eu15 O30 135.0(4) . . ?
O42 Eu15 O30 77.6(4) . . ?
O29 Eu15 O30 79.1(4) . . ?
O31 Eu15 O34 83.9(4) . . ?
O42 Eu15 O34 139.5(4) . . ?
O29 Eu15 O34 134.9(3) . . ?
O30 Eu15 O34 82.6(3) . . ?
O31 Eu15 O48 66.0(4) . . ?
O42 Eu15 O48 132.8(4) . . ?
O29 Eu15 O48 66.6(3) . . ?
O30 Eu15 O48 69.2(3) . . ?
O34 Eu15 O48 68.4(3) . . ?
O31 Eu15 O45 81.9(4) . . ?
O42 Eu15 O45 92.5(4) . . ?
O29 Eu15 O45 140.5(4) . . ?
O30 Eu15 O45 135.5(4) . . ?
O34 Eu15 O45 77.5(3) . . ?
O48 Eu15 O45 134.6(4) . . ?
O31 Eu15 Eu11 128.5(3) . . ?
O42 Eu15 Eu11 43.1(3) . . ?
O29 Eu15 Eu11 47.7(3) . . ?
O30 Eu15 Eu11 47.6(3) . . ?
O34 Eu15 Eu11 130.2(2) . . ?
O48 Eu15 Eu11 89.9(2) . . ?
O45 Eu15 Eu11 135.4(3) . . ?
O31 Eu15 Eu18 43.1(3) . . ?
O42 Eu15 Eu18 174.0(3) . . ?
O29 Eu15 Eu18 98.9(2) . . ?
O30 Eu15 Eu18 101.6(3) . . ?
O34 Eu15 Eu18 45.6(2) . . ?
O48 Eu15 Eu18 42.6(2) . . ?
O45 Eu15 Eu18 92.1(3) . . ?
Eu11 Eu15 Eu18 132.47(3) . . ?
O31 Eu15 Eu14 101.0(3) . . ?
O42 Eu15 Eu14 121.0(3) . . ?
O29 Eu15 Eu14 99.2(2) . . ?
O30 Eu15 Eu14 44.4(3) . . ?
O34 Eu15 Eu14 43.1(2) . . ?
O48 Eu15 Eu14 45.2(2) . . ?
O45 Eu15 Eu14 118.8(3) . . ?
Eu11 Eu15 Eu14 89.65(3) . . ?
Eu18 Eu15 Eu14 59.59(2) . . ?
O31 Eu15 Eu16 41.2(3) . . ?
O42 Eu15 Eu16 116.2(3) . . ?
O29 Eu15 Eu16 43.5(2) . . ?
O30 Eu15 Eu16 101.0(2) . . ?
O34 Eu15 Eu16 102.0(2) . . ?
O48 Eu15 Eu16 44.2(2) . . ?
O45 Eu15 Eu16 121.7(3) . . ?
Eu11 Eu15 Eu16 89.51(3) . . ?
Eu18 Eu15 Eu16 57.89(2) . . ?
Eu14 Eu15 Eu16 89.45(3) . . ?
O39 Eu16 O31 132.6(4) . . ?
O39 Eu16 O28 78.8(4) . . ?
O31 Eu16 O28 135.2(4) . . ?
O39 Eu16 O29 75.6(4) . . ?
O31 Eu16 O29 80.0(4) . . ?
O28 Eu16 O29 79.4(3) . . ?
O39 Eu16 O32 139.2(4) . . ?
O31 Eu16 O32 84.7(4) . . ?
O28 Eu16 O32 83.4(3) . . ?
O29 Eu16 O32 136.3(3) . . ?
O39 Eu16 O48 134.1(4) . . ?
O31 Eu16 O48 66.2(3) . . ?
O28 Eu16 O48 69.1(3) . . ?
O29 Eu16 O48 67.1(3) . . ?
O32 Eu16 O48 69.2(3) . . ?
O39 Eu16 O46 86.6(4) . . ?
O31 Eu16 O46 83.4(4) . . ?
O28 Eu16 O46 136.8(4) . . ?
O29 Eu16 O46 135.7(4) . . ?
O32 Eu16 O46 81.8(4) . . ?
O48 Eu16 O46 139.0(4) . . ?
O39 Eu16 C157 22.6(4) . . ?
O31 Eu16 C157 123.2(4) . . ?
O28 Eu16 C157 96.9(4) . . ?
O29 Eu16 C157 92.0(4) . . ?
O32 Eu16 C157 130.1(4) . . ?
O48 Eu16 C157 156.2(4) . . ?
O46 Eu16 C157 64.1(4) . . ?
O39 Eu16 Eu18 175.2(3) . . ?
O31 Eu16 Eu18 44.0(3) . . ?
O28 Eu16 Eu18 102.1(2) . . ?
O29 Eu16 Eu18 99.9(2) . . ?
O32 Eu16 Eu18 45.4(2) . . ?
O48 Eu16 Eu18 43.3(2) . . ?
O46 Eu16 Eu18 95.8(3) . . ?
C157 Eu16 Eu18 159.1(3) . . ?
O39 Eu16 Eu12 43.9(3) . . ?
O31 Eu16 Eu12 127.5(3) . . ?
O28 Eu16 Eu12 48.2(2) . . ?
O29 Eu16 Eu12 47.5(2) . . ?
O32 Eu16 Eu12 131.6(2) . . ?
O48 Eu16 Eu12 90.4(2) . . ?
O46 Eu16 Eu12 130.5(3) . . ?
C157 Eu16 Eu12 66.5(3) . . ?
Eu18 Eu16 Eu12 133.65(3) . . ?
O39 Eu16 Eu17 121.9(3) . . ?
O31 Eu16 Eu17 101.6(3) . . ?
O28 Eu16 Eu17 44.2(2) . . ?
O29 Eu16 Eu17 99.3(2) . . ?
O32 Eu16 Eu17 44.4(2) . . ?
O48 Eu16 Eu17 44.9(2) . . ?
O46 Eu16 Eu17 124.2(3) . . ?
C157 Eu16 Eu17 135.1(3) . . ?
Eu18 Eu16 Eu17 59.93(2) . . ?
Eu12 Eu16 Eu17 89.95(3) . . ?
O39 Eu16 Eu15 116.1(3) . . ?
O31 Eu16 Eu15 40.5(3) . . ?
O28 Eu16 Eu15 101.6(2) . . ?
O29 Eu16 Eu15 43.3(2) . . ?
O32 Eu16 Eu15 103.2(2) . . ?
O48 Eu16 Eu15 45.2(2) . . ?
O46 Eu16 Eu15 121.3(3) . . ?
C157 Eu16 Eu15 125.2(4) . . ?
Eu18 Eu16 Eu15 59.16(2) . . ?
Eu12 Eu16 Eu15 89.33(3) . . ?
Eu17 Eu16 Eu15 90.08(3) . . ?
O40 Eu17 O33 136.0(4) . . ?
O40 Eu17 O43 79.3(4) . . ?
O33 Eu17 O43 92.7(4) . . ?
O40 Eu17 O27 75.9(4) . . ?
O33 Eu17 O27 81.3(4) . . ?
O43 Eu17 O27 136.4(4) . . ?
O40 Eu17 O28 76.6(3) . . ?
O33 Eu17 O28 135.7(4) . . ?
O43 Eu17 O28 127.3(4) . . ?
O27 Eu17 O28 80.5(3) . . ?
O40 Eu17 O32 137.9(4) . . ?
O33 Eu17 O32 83.0(3) . . ?
O43 Eu17 O32 84.6(4) . . ?
O27 Eu17 O32 136.4(3) . . ?
O28 Eu17 O32 83.1(3) . . ?
O40 Eu17 O48 132.4(4) . . ?
O33 Eu17 O48 67.2(4) . . ?
O43 Eu17 O48 148.1(4) . . ?
O27 Eu17 O48 67.3(3) . . ?
O28 Eu17 O48 68.6(3) . . ?
O32 Eu17 O48 69.1(3) . . ?
O40 Eu17 Eu13 43.9(3) . . ?
O33 Eu17 Eu13 128.9(3) . . ?
O43 Eu17 Eu13 123.0(3) . . ?
O27 Eu17 Eu13 47.7(2) . . ?
O28 Eu17 Eu13 47.6(2) . . ?
O32 Eu17 Eu13 130.7(2) . . ?
O48 Eu17 Eu13 88.5(2) . . ?
O40 Eu17 Eu18 174.5(3) . . ?
O33 Eu17 Eu18 45.0(3) . . ?
O43 Eu17 Eu18 106.2(3) . . ?
O27 Eu17 Eu18 99.6(2) . . ?
O28 Eu17 Eu18 99.6(2) . . ?
O32 Eu17 Eu18 44.2(2) . . ?
O48 Eu17 Eu18 42.1(2) . . ?
Eu13 Eu17 Eu18 130.65(3) . . ?
O40 Eu17 Eu14 117.0(3) . . ?
O33 Eu17 Eu14 42.0(3) . . ?
O43 Eu17 Eu14 130.7(3) . . ?
O27 Eu17 Eu14 43.0(2) . . ?
O28 Eu17 Eu14 102.0(2) . . ?
O32 Eu17 Eu14 103.1(2) . . ?
O48 Eu17 Eu14 45.7(2) . . ?
Eu13 Eu17 Eu14 88.71(3) . . ?
Eu18 Eu17 Eu14 59.60(2) . . ?
O40 Eu17 Eu16 119.2(3) . . ?
O33 Eu17 Eu16 101.3(3) . . ?
O43 Eu17 Eu16 123.6(3) . . ?
O27 Eu17 Eu16 99.8(2) . . ?
O28 Eu17 Eu16 43.7(2) . . ?
O32 Eu17 Eu16 44.6(2) . . ?
O48 Eu17 Eu16 44.6(2) . . ?
Eu13 Eu17 Eu16 88.47(3) . . ?
Eu18 Eu17 Eu16 57.91(2) . . ?
Eu14 Eu17 Eu16 90.29(3) . . ?
O48 Eu18 O31 69.2(4) . . ?
O48 Eu18 O32 73.1(3) . . ?
O31 Eu18 O32 86.6(3) . . ?
O48 Eu18 O33 68.6(4) . . ?
O31 Eu18 O33 137.8(4) . . ?
O32 Eu18 O33 82.6(4) . . ?
O48 Eu18 O34 72.3(3) . . ?
O31 Eu18 O34 84.3(4) . . ?
O32 Eu18 O34 145.2(3) . . ?
O33 Eu18 O34 81.8(4) . . ?
O48 Eu18 O47 145.0(4) . . ?
O31 Eu18 O47 76.6(4) . . ?
O32 Eu18 O47 98.3(3) . . ?
O33 Eu18 O47 145.3(4) . . ?
O34 Eu18 O47 112.1(4) . . ?
O48 Eu18 Eu16 47.2(2) . . ?
O31 Eu18 Eu16 44.4(2) . . ?
O32 Eu18 Eu16 47.1(2) . . ?
O33 Eu18 Eu16 103.7(3) . . ?
O34 Eu18 Eu16 107.7(2) . . ?
O47 Eu18 Eu16 101.9(3) . . ?
O48 Eu18 Eu15 47.4(2) . . ?
O31 Eu18 Eu15 42.8(3) . . ?
O32 Eu18 Eu15 108.6(2) . . ?
O33 Eu18 Eu15 103.5(3) . . ?
O34 Eu18 Eu15 46.4(2) . . ?
O47 Eu18 Eu15 109.0(3) . . ?
Eu16 Eu18 Eu15 62.95(3) . . ?
O48 Eu18 Eu17 46.1(2) . . ?
O31 Eu18 Eu17 104.2(3) . . ?
O32 Eu18 Eu17 45.7(2) . . ?
O33 Eu18 Eu17 43.1(3) . . ?
O34 Eu18 Eu17 104.7(2) . . ?
O47 Eu18 Eu17 143.0(3) . . ?
Eu16 Eu18 Eu17 62.16(2) . . ?
Eu15 Eu18 Eu17 93.52(3) . . ?
O48 Eu18 Eu14 46.6(2) . . ?
O31 Eu18 Eu14 103.0(3) . . ?
O32 Eu18 Eu14 106.1(2) . . ?
O33 Eu18 Eu14 43.1(3) . . ?
O34 Eu18 Eu14 44.4(2) . . ?
O47 Eu18 Eu14 155.6(3) . . ?
Eu16 Eu18 Eu14 93.78(3) . . ?
Eu15 Eu18 Eu14 62.00(2) . . ?
Eu17 Eu18 Eu14 61.24(2) . . ?
Eu1 O1 Eu4 87.7(3) . . ?
Eu1 O1 Eu2 90.8(3) . . ?
Eu4 O1 Eu2 163.1(5) . . ?
Eu1 O1 Eu3 163.3(5) . . ?
Eu4 O1 Eu3 87.7(3) . . ?
Eu2 O1 Eu3 89.0(3) . . ?
Eu7 O2 Eu4 156.1(5) . . ?
Eu7 O2 Eu8 91.3(3) . . ?
Eu4 O2 Eu8 85.7(3) . . ?
Eu7 O2 Eu3 86.9(3) . . ?
Eu4 O2 Eu3 86.7(3) . . ?
Eu8 O2 Eu3 156.9(5) . . ?
Eu5 O3 Eu8 93.8(3) . . ?
Eu5 O3 Eu1 86.3(3) . . ?
Eu8 O3 Eu1 158.6(5) . . ?
Eu5 O3 Eu4 158.1(5) . . ?
Eu8 O3 Eu4 86.8(3) . . ?
Eu1 O3 Eu4 85.4(3) . . ?
Eu6 O4 Eu5 92.7(4) . . ?
Eu6 O4 Eu1 154.2(5) . . ?
Eu5 O4 Eu1 84.4(3) . . ?
Eu6 O4 Eu2 86.1(3) . . ?
Eu5 O4 Eu2 156.6(5) . . ?
Eu1 O4 Eu2 86.5(3) . . ?
Eu7 O5 Eu6 92.6(3) . . ?
Eu7 O5 Eu3 88.2(3) . . ?
Eu6 O5 Eu3 160.5(4) . . ?
Eu7 O5 Eu2 160.4(4) . . ?
Eu6 O5 Eu2 85.3(3) . . ?
Eu3 O5 Eu2 87.4(3) . . ?
C1 O6 Eu5 115.8(9) . . ?
C1 O6 Eu9 131.3(11) . . ?
Eu5 O6 Eu9 90.3(3) . . ?
C1 O6 Eu6 130.0(10) . . ?
Eu5 O6 Eu6 91.7(4) . . ?
Eu9 O6 Eu6 85.9(4) . . ?
C9 O7 Eu8 118.9(10) . . ?
C9 O7 Eu9 126.4(10) . . ?
Eu8 O7 Eu9 91.4(3) . . ?
C9 O7 Eu7 130.5(10) . . ?
Eu8 O7 Eu7 90.6(3) . . ?
Eu9 O7 Eu7 87.8(3) . . ?
Eu5 O8 Eu8 95.3(4) . . ?
Eu5 O8 Eu9 92.5(4) . . ?
Eu8 O8 Eu9 92.2(4) . . ?
Eu9 O9 Eu7 94.6(4) . . ?
Eu9 O9 Eu6 92.2(4) . . ?
Eu7 O9 Eu6 97.6(4) . . ?
C17 O10 Eu4 121.3(11) . . ?
C17 O10 Eu3 143.1(11) . . ?
Eu4 O10 Eu3 94.1(4) . . ?
C25 O11 Eu2 127.5(11) . . ?
C25 O11 Eu3 133.8(12) . . ?
Eu2 O11 Eu3 94.7(4) . . ?
C33 O12 Eu1 113.2(10) . . ?
C33 O12 Eu2 150.9(11) . . ?
Eu1 O12 Eu2 94.3(4) . . ?
C41 O13 Eu4 133.3(10) . . ?
C41 O13 Eu1 133.9(11) . . ?
Eu4 O13 Eu1 90.5(3) . . ?
C49 O14 Eu7 124.2(10) . . ?
C49 O14 Eu3 139.1(10) . . ?
Eu7 O14 Eu3 93.4(4) . . ?
C57 O15 Eu4 134.2(11) . . ?
C57 O15 Eu8 130.4(10) . . ?
Eu4 O15 Eu8 91.8(4) . . ?
C65 O16 Eu1 135.6(10) . . ?
C65 O16 Eu5 131.7(11) . . ?
Eu1 O16 Eu5 90.8(4) . . ?
C73 O17 Eu6 119.2(10) . . ?
C73 O17 Eu2 148.4(11) . . ?
Eu6 O17 Eu2 92.3(4) . . ?
C84 O18 C81 104.3(15) . . ?
C84 O18 Eu3 128.9(14) . . ?
C81 O18 Eu3 126.6(10) . . ?
C88 O19 C85 105.1(16) . . ?
C88 O19 Eu2 130.9(14) . . ?
C85 O19 Eu2 123.5(11) . . ?
C92 O20 C89 108.4(17) . . ?
C92 O20 Eu8 129.2(13) . . ?
C89 O20 Eu8 122.4(12) . . ?
C93 O21 C96 106.0(15) . . ?
C93 O21 Eu7 115.3(11) . . ?
C96 O21 Eu7 136.8(11) . . ?
C100 O22 C97 111.0(16) . . ?
C100 O22 Eu5 131.6(13) . . ?
C97 O22 Eu5 117.3(12) . . ?
Eu9 O24 Eu6 89.4(3) . . ?
Eu9 O24 Eu8 92.7(4) . . ?
Eu6 O24 Eu8 177.9(5) . . ?
Eu9 O24 Eu5 91.5(3) . . ?
Eu6 O24 Eu5 90.8(3) . . ?
Eu8 O24 Eu5 89.6(3) . . ?
Eu9 O24 Eu7 90.6(4) . . ?
Eu6 O24 Eu7 90.3(3) . . ?
Eu8 O24 Eu7 89.2(3) . . ?
Eu5 O24 Eu7 177.7(5) . . ?
Eu13 O26 Eu10 88.2(3) . . ?
Eu13 O26 Eu11 163.9(5) . . ?
Eu10 O26 Eu11 89.0(3) . . ?
Eu13 O26 Eu12 88.9(3) . . ?
Eu10 O26 Eu12 162.6(5) . . ?
Eu11 O26 Eu12 89.1(3) . . ?
Eu14 O27 Eu17 93.9(4) . . ?
Eu14 O27 Eu10 86.5(3) . . ?
Eu17 O27 Eu10 159.2(5) . . ?
Eu14 O27 Eu13 158.6(5) . . ?
Eu17 O27 Eu13 86.5(3) . . ?
Eu10 O27 Eu13 85.7(3) . . ?
Eu16 O28 Eu17 92.1(3) . . ?
Eu16 O28 Eu13 154.5(4) . . ?
Eu17 O28 Eu13 85.5(3) . . ?
Eu16 O28 Eu12 86.1(3) . . ?
Eu17 O28 Eu12 156.4(4) . . ?
Eu13 O28 Eu12 86.2(3) . . ?
Eu15 O29 Eu16 93.2(4) . . ?
Eu15 O29 Eu12 161.4(5) . . ?
Eu16 O29 Eu12 86.5(3) . . ?
Eu15 O29 Eu11 86.9(3) . . ?
Eu16 O29 Eu11 160.4(5) . . ?
Eu12 O29 Eu11 87.3(3) . . ?
Eu10 O30 Eu15 155.9(5) . . ?
Eu10 O30 Eu14 85.1(3) . . ?
Eu15 O30 Eu14 91.8(4) . . ?
Eu10 O30 Eu11 87.0(3) . . ?
Eu15 O30 Eu11 86.6(3) . . ?
Eu14 O30 Eu11 156.7(5) . . ?
Eu15 O31 Eu18 94.1(4) . . ?
Eu15 O31 Eu16 98.3(4) . . ?
Eu18 O31 Eu16 91.7(4) . . ?
C109 O32 Eu18 127.8(9) . . ?
C109 O32 Eu17 117.9(9) . . ?
Eu18 O32 Eu17 90.1(3) . . ?
C109 O32 Eu16 130.9(10) . . ?
Eu18 O32 Eu16 87.5(3) . . ?
Eu17 O32 Eu16 90.9(3) . . ?
Eu17 O33 Eu14 96.3(4) . . ?
Eu17 O33 Eu18 91.9(4) . . ?
Eu14 O33 Eu18 92.2(4) . . ?
C117 O34 Eu14 117.4(9) . . ?
C117 O34 Eu18 128.0(11) . . ?
Eu14 O34 Eu18 90.6(3) . . ?
C117 O34 Eu15 129.5(10) . . ?
Eu14 O34 Eu15 92.6(3) . . ?
Eu18 O34 Eu15 87.9(3) . . ?
C125 O35 Eu12 151.9(12) . . ?
C125 O35 Eu13 113.8(11) . . ?
Eu12 O35 Eu13 93.1(4) . . ?
C133 O36 Eu13 132.2(12) . . ?
C133 O36 Eu10 133.4(12) . . ?
Eu13 O36 Eu10 90.7(4) . . ?
C141 O37 Eu11 135.5(11) . . ?
C141 O37 Eu12 126.6(11) . . ?
Eu11 O37 Eu12 95.7(4) . . ?
C149 O38 Eu10 118.9(12) . . ?
C149 O38 Eu11 147.9(13) . . ?
Eu10 O38 Eu11 93.0(5) . . ?
C157 O39 Eu12 157.0(11) . . ?
C157 O39 Eu16 110.8(10) . . ?
Eu12 O39 Eu16 92.0(4) . . ?
C165 O40 Eu13 130.7(10) . . ?
C165 O40 Eu17 137.2(10) . . ?
Eu13 O40 Eu17 91.6(4) . . ?
C173 O41 Eu10 141.8(12) . . ?
C173 O41 Eu14 123.4(12) . . ?
Eu10 O41 Eu14 91.5(4) . . ?
C181 O42 Eu15 120.2(10) . . ?
C181 O42 Eu11 145.6(11) . . ?
Eu15 O42 Eu11 94.1(4) . . ?
C189 O43 C192 103.9(17) . . ?
C189 O43 Eu17 135.9(14) . . ?
C192 O43 Eu17 120.1(11) . . ?
C196 O44 C193 108.1(15) . . ?
C196 O44 Eu14 127.6(12) . . ?
C193 O44 Eu14 124.3(12) . . ?
C200 O45 C197 107.2(15) . . ?
C200 O45 Eu15 117.4(11) . . ?
C197 O45 Eu15 134.6(12) . . ?
C204 O47 C201 108.1(14) . . ?
C204 O47 Eu18 138.2(11) . . ?
C201 O47 Eu18 113.4(10) . . ?
Eu18 O48 Eu16 89.6(3) . . ?
Eu18 O48 Eu17 91.7(3) . . ?
Eu16 O48 Eu17 90.5(3) . . ?
Eu18 O48 Eu14 91.5(3) . . ?
Eu16 O48 Eu14 179.0(5) . . ?
Eu17 O48 Eu14 89.4(3) . . ?
Eu18 O48 Eu15 90.0(3) . . ?
Eu16 O48 Eu15 90.6(3) . . ?
Eu17 O48 Eu15 177.9(5) . . ?
Eu14 O48 Eu15 89.5(3) . . ?
C205 O49 C208 104.9(16) . . ?
C205 O49 Eu11 123.9(13) . . ?
C208 O49 Eu11 130.9(12) . . ?
C209 O50 C212 104.4(15) . . ?
C209 O50 Eu12 129.2(12) . . ?
C212 O50 Eu12 126.0(12) . . ?
C216 O51 C213 107(2) . . ?
O6 C1 C6 123.1(17) . . ?
O6 C1 C2 118.4(16) . . ?
C6 C1 C2 118.4(15) . . ?
C3 C2 C1 119.2(17) . . ?
C3 C2 C7 120.5(18) . . ?
C1 C2 C7 120.3(15) . . ?
C4 C3 C2 121(2) . . ?
C3 C4 C5 119(2) . . ?
C6 C5 C4 122(2) . . ?
C1 C6 C5 120.3(19) . . ?
C1 C6 C8 119.7(16) . . ?
C5 C6 C8 120.0(18) . . ?
O7 C9 C14 123.4(16) . . ?
O7 C9 C10 117.9(17) . . ?
C14 C9 C10 118.5(18) . . ?
C11 C10 C9 117.8(19) . . ?
C11 C10 C15 121.3(18) . . ?
C9 C10 C15 120.9(17) . . ?
C12 C11 C10 123(2) . . ?
C11 C12 C13 120.6(18) . . ?
C12 C13 C14 118.7(19) . . ?
C13 C14 C9 121.4(19) . . ?
C13 C14 C16 118.6(17) . . ?
C9 C14 C16 119.9(16) . . ?
O10 C17 C18 123.7(17) . . ?
O10 C17 C22 121.1(17) . . ?
C18 C17 C22 115.2(18) . . ?
C19 C18 C17 121(2) . . ?
C19 C18 C23 124(2) . . ?
C17 C18 C23 115.3(18) . . ?
C18 C19 C20 122(2) . . ?
C21 C20 C19 120(2) . . ?
C22 C21 C20 120(2) . . ?
C21 C22 C17 122.2(18) . . ?
C21 C22 C24 117.9(19) . . ?
C17 C22 C24 119.8(18) . . ?
O11 C25 C26 121.5(18) . . ?
O11 C25 C30 121.0(18) . . ?
C26 C25 C30 117.5(18) . . ?
C25 C26 C27 120.0(19) . . ?
C25 C26 C31 117.0(17) . . ?
C27 C26 C31 122.9(18) . . ?
C28 C27 C26 121(2) . . ?
C27 C28 C29 119(2) . . ?
C30 C29 C28 119.7(19) . . ?
C29 C30 C25 122.5(19) . . ?
C29 C30 C32 118(2) . . ?
C25 C30 C32 119.3(18) . . ?
C38 C33 O12 122.3(17) . . ?
C38 C33 C34 120.0(18) . . ?
O12 C33 C34 117.6(16) . . ?
C38 C33 Eu1 120.3(13) . . ?
O12 C33 Eu1 44.6(8) . . ?
C34 C33 Eu1 103.0(12) . . ?
C35 C34 C33 116.0(18) . . ?
C35 C34 C39 122(2) . . ?
C33 C34 C39 122.0(19) . . ?
C36 C35 C34 121(2) . . ?
C37 C36 C35 122(3) . . ?
C36 C37 C38 120(2) . . ?
C33 C38 C37 120.3(19) . . ?
C33 C38 C40 119.6(19) . . ?
C37 C38 C40 120(2) . . ?
O13 C41 C42 119.8(16) . . ?
O13 C41 C46 123.1(16) . . ?
C42 C41 C46 117.0(16) . . ?
C43 C42 C41 118.6(18) . . ?
C43 C42 C47 119.2(18) . . ?
C41 C42 C47 121.7(17) . . ?
C44 C43 C42 121(2) . . ?
C45 C44 C43 122(2) . . ?
C44 C45 C46 120(2) . . ?
C45 C46 C41 122.2(18) . . ?
C45 C46 C48 120.3(18) . . ?
C41 C46 C48 117.6(16) . . ?
O14 C49 C50 121.6(16) . . ?
O14 C49 C54 121.3(16) . . ?
C50 C49 C54 117.1(17) . . ?
C49 C50 C51 122.7(19) . . ?
C49 C50 C55 117.3(17) . . ?
C51 C50 C55 119.9(18) . . ?
C52 C51 C50 118(2) . . ?
C51 C52 C53 122(3) . . ?
C54 C53 C52 119(2) . . ?
C53 C54 C49 121(2) . . ?
C53 C54 C56 120(2) . . ?
C49 C54 C56 119.1(18) . . ?
O15 C57 C58 120.7(16) . . ?
O15 C57 C62 119.7(16) . . ?
C58 C57 C62 119.6(16) . . ?
C59 C58 C57 120.4(17) . . ?
C59 C58 C63 121.1(17) . . ?
C57 C58 C63 118.4(15) . . ?
C60 C59 C58 121(2) . . ?
C61 C60 C59 119.8(19) . . ?
C60 C61 C62 123.9(19) . . ?
C61 C62 C57 115.0(18) . . ?
C61 C62 C64 126(2) . . ?
C57 C62 C64 119.2(18) . . ?
O16 C65 C66 121.4(17) . . ?
O16 C65 C70 121.8(18) . . ?
C66 C65 C70 116.7(18) . . ?
C65 C66 C67 119.6(18) . . ?
C65 C66 C71 119.0(17) . . ?
C67 C66 C71 121.4(18) . . ?
C68 C67 C66 121.0(19) . . ?
C69 C68 C67 119.9(19) . . ?
C68 C69 C70 122(2) . . ?
C69 C70 C65 121(2) . . ?
C69 C70 C72 120.1(19) . . ?
C65 C70 C72 119.1(19) . . ?
O17 C73 C74 121.1(16) . . ?
O17 C73 C78 119.8(15) . . ?
C74 C73 C78 119.0(16) . . ?
C75 C74 C73 119.6(17) . . ?
C75 C74 C79 119.7(16) . . ?
C73 C74 C79 120.6(17) . . ?
C74 C75 C76 123.4(18) . . ?
C77 C76 C75 116.5(19) . . ?
C76 C77 C78 122.7(19) . . ?
C77 C78 C73 118.7(18) . . ?
C77 C78 C80 120.8(17) . . ?
C73 C78 C80 120.5(16) . . ?
O18 C81 C82 107.7(16) . . ?
C81 C82 C83 107.7(19) . . ?
C82 C83 C84 100.4(19) . . ?
O18 C84 C83 111(2) . . ?
C86 C85 O19 106.0(17) . . ?
C85 C86 C87 106(2) . . ?
C88 C87 C86 104(2) . . ?
C87 C88 O19 116(2) . . ?
C90 C89 O20 117(3) . . ?
C90 C89 C90' 43(3) . . ?
O20 C89 C90' 102(3) . . ?
C89 C90 C91 96(4) . . ?
C89 C90' C91' 108(4) . . ?
C90 C91 C92 116(3) . . ?
C92 C91' C90' 98(4) . . ?
C91' C92 O20 120(3) . . ?
C91' C92 C91 34(2) . . ?
O20 C92 C91 95(2) . . ?
O21 C93 C94 109.3(18) . . ?
C93 C94 C95 101(2) . . ?
C94 C95 C96 103(2) . . ?
O21 C96 C95 107.5(18) . . ?
O22 C97 C98 103.6(19) . . ?
C97 C98 C99 108(2) . . ?
C98 C99 C100 106(2) . . ?
O22 C100 C99 105(2) . . ?
C104 O23 C101 91(2) . . ?
C104 O23 Eu6 147(2) . . ?
C101 O23 Eu6 120.1(17) . . ?
C102 C101 O23 116(3) . . ?
C103 C102 C101 111(3) . . ?
C102 C103 C104 94(3) . . ?
O23 C104 C103 123(4) . . ?
C108 O25 C105 94(2) . . ?
C108 O25 Eu9 137(2) . . ?
C105 O25 Eu9 128(2) . . ?
O25 C105 C106 114(3) . . ?
C107 C106 C105 110(3) . . ?
C106 C107 C108 96(3) . . ?
O25 C108 C107 123(3) . . ?
O32 C109 C110 122.6(15) . . ?
O32 C109 C114 119.4(15) . . ?
C110 C109 C114 117.8(17) . . ?
C109 C110 C111 120.9(16) . . ?
C109 C110 C115 119.9(16) . . ?
C111 C110 C115 119.2(16) . . ?
C112 C111 C110 120.7(18) . . ?
C111 C112 C113 120(2) . . ?
C112 C113 C114 121.4(19) . . ?
C113 C114 C109 118.8(18) . . ?
C113 C114 C116 119.3(18) . . ?
C109 C114 C116 121.9(18) . . ?
O34 C117 C122 120.7(17) . . ?
O34 C117 C118 120.7(17) . . ?
C122 C117 C118 118.5(16) . . ?
C117 C118 C119 119.5(18) . . ?
C117 C118 C123 120.1(17) . . ?
C119 C118 C123 120.2(18) . . ?
C120 C119 C118 121(2) . . ?
C121 C120 C119 120.6(19) . . ?
C120 C121 C122 121(2) . . ?
C117 C122 C121 119.2(18) . . ?
C117 C122 C124 121.9(17) . . ?
C121 C122 C124 118.8(18) . . ?
O35 C125 C126 123.9(18) . . ?
O35 C125 C130 119.1(15) . . ?
C126 C125 C130 116.8(16) . . ?
C127 C126 C125 126.6(19) . . ?
C127 C126 C131 115.7(18) . . ?
C125 C126 C131 117.6(17) . . ?
C126 C127 C128 117(2) . . ?
C127 C128 C129 121(2) . . ?
C128 C129 C130 121(2) . . ?
C129 C130 C125 118.2(19) . . ?
C129 C130 C132 121(2) . . ?
C125 C130 C132 120.7(17) . . ?
O36 C133 C134 122.6(18) . . ?
O36 C133 C138 121.8(18) . . ?
C134 C133 C138 115.6(18) . . ?
C133 C134 C135 121.6(18) . . ?
C133 C134 C139 119.7(17) . . ?
C135 C134 C139 118.6(18) . . ?
C134 C135 C136 119.2(19) . . ?
C137 C136 C135 120(2) . . ?
C136 C137 C138 120(2) . . ?
C137 C138 C133 123(2) . . ?
C137 C138 C140 118(2) . . ?
C133 C138 C140 118.3(18) . . ?
O37 C141 C142 119.9(19) . . ?
O37 C141 C146 121.5(19) . . ?
C142 C141 C146 118.6(19) . . ?
C143 C142 C141 119(2) . . ?
C143 C142 C147 122(2) . . ?
C141 C142 C147 118.8(19) . . ?
C142 C143 C144 122(3) . . ?
C145 C144 C143 118(3) . . ?
C144 C145 C146 123(3) . . ?
C145 C146 C141 119(2) . . ?
C145 C146 C148 125(2) . . ?
C141 C146 C148 115(2) . . ?
O38 C149 C154 119(2) . . ?
O38 C149 C150 121(2) . . ?
C154 C149 C150 119.8(19) . . ?
C151 C150 C149 117(2) . . ?
C151 C150 C155 123(2) . . ?
C149 C150 C155 121(2) . . ?
C150 C151 C152 127(3) . . ?
C151 C152 C153 116(2) . . ?
C152 C153 C154 122(2) . . ?
C153 C154 C149 118(2) . . ?
C153 C154 C156 122(2) . . ?
C149 C154 C156 120(2) . . ?
O39 C157 C158 122.8(18) . . ?
O39 C157 C162 118.0(17) . . ?
C158 C157 C162 119.0(17) . . ?
O39 C157 Eu16 46.6(8) . . ?
C158 C157 Eu16 122.6(13) . . ?
C162 C157 Eu16 95.3(11) . . ?
C157 C158 C159 121.4(19) . . ?
C157 C158 C163 119.4(18) . . ?
C159 C158 C163 119.2(19) . . ?
C160 C159 C158 119(2) . . ?
C161 C160 C159 121(2) . . ?
C160 C161 C162 123(2) . . ?
C161 C162 C157 116.9(18) . . ?
C161 C162 C164 122.6(18) . . ?
C157 C162 C164 120.5(17) . . ?
O40 C165 C170 119.8(16) . . ?
O40 C165 C166 122.1(16) . . ?
C170 C165 C166 118.1(16) . . ?
C167 C166 C165 120.8(17) . . ?
C167 C166 C171 121.4(17) . . ?
C165 C166 C171 117.7(17) . . ?
C168 C167 C166 119.7(19) . . ?
C169 C168 C167 120.2(19) . . ?
C168 C169 C170 120.7(18) . . ?
C169 C170 C165 120.2(16) . . ?
C169 C170 C172 120.2(18) . . ?
C165 C170 C172 119.5(16) . . ?
O41 C173 C174 121.7(18) . . ?
O41 C173 C178 119.5(19) . . ?
C174 C173 C178 119(2) . . ?
C175 C174 C173 122(2) . . ?
C175 C174 C179 119(2) . . ?
C173 C174 C179 119.6(18) . . ?
C174 C175 C176 119(2) . . ?
C177 C176 C175 120(2) . . ?
C176 C177 C178 122(2) . . ?
C177 C178 C173 118(2) . . ?
C177 C178 C180 121(2) . . ?
C173 C178 C180 121(2) . . ?
O42 C181 C186 122.2(17) . . ?
O42 C181 C182 119.6(17) . . ?
C186 C181 C182 118.1(17) . . ?
C183 C182 C181 120.1(19) . . ?
C183 C182 C187 121.8(19) . . ?
C181 C182 C187 118.1(18) . . ?
C182 C183 C184 121(2) . . ?
C185 C184 C183 118(2) . . ?
C184 C185 C186 123(2) . . ?
C185 C186 C181 120(2) . . ?
C185 C186 C188 121.1(19) . . ?
C181 C186 C188 118.5(18) . . ?
O43 C189 C190 105.0(18) . . ?
C189 C190 C191 108.3(19) . . ?
C192 C191 C190 101.5(17) . . ?
O43 C192 C191 109.3(17) . . ?
O44 C193 C194 105.3(18) . . ?
C195 C194 C193 108(2) . . ?
C194 C195 C196 104.2(19) . . ?
O44 C196 C195 105.4(18) . . ?
C198 C197 O45 105.7(18) . . ?
C199 C198 C197 110(2) . . ?
C198 C199 C200 105.0(19) . . ?
O45 C200 C199 108.0(18) . . ?
O47 C201 C202 108.5(16) . . ?
C203 C202 C201 102.8(18) . . ?
C202 C203 C204 105.8(19) . . ?
O47 C204 C203 104.8(18) . . ?
O49 C205 C206 105.7(19) . . ?
C207 C206 C205 106(2) . . ?
C208 C207 C206 105(2) . . ?
O49 C208 C207 106(2) . . ?
C210 C209 O50 111(2) . . ?
C209 C210 C211 104(3) . . ?
C210 C211 C212 107(2) . . ?
O50 C212 C211 99(2) . . ?
C214 C213 O51 108(2) . . ?
C213 C214 C215 104(2) . . ?
C214 C215 C216 103(2) . . ?
O51 C216 C215 107(2) . . ?
C232 C231 C236 120.0 . . ?
C232 C231 C237 119.99(6) . . ?
C236 C231 C237 120.00(6) . . ?
C233 C232 C231 120.0 . . ?
C232 C233 C234 120.0 . . ?
C235 C234 C233 120.0 . . ?
C234 C235 C236 120.0 . . ?
C235 C236 C231 120.0 . . ?
C218 C217 C222 120.0 . . ?
C218 C217 C223 112.0(19) . . ?
C222 C217 C223 127.8(19) . . ?
C219 C218 C217 120.0 . . ?
C218 C219 C220 120.0 . . ?
C221 C220 C219 120.0 . . ?
C220 C221 C222 120.0 . . ?
C221 C222 C217 120.0 . . ?
C225 C224 C229 120.0 . . ?
C225 C224 C230 116(2) . . ?
C229 C224 C230 124(2) . . ?
C226 C225 C224 120.0 . . ?
C225 C226 C227 120.0 . . ?
C226 C227 C228 120.0 . . ?
C229 C228 C227 120.0 . . ?
C228 C229 C224 120.0 . . ?
C239 C238 C240 126(3) . 2_466 ?
C238 C239 C241 132(5) . . ?
C238 C239 C240 118(3) . . ?
C241 C239 C240 110(4) . . ?
C238 C240 C239 117(3) 2_466 . ?

loop_
_geom_bond_atom_site_label_1
_geom_bond_atom_site_label_2
_geom_bond_distance
_geom_bond_site_symmetry_2
_geom_bond_publ_flag
Eu1 O16 2.461(12) . ?
Eu1 O12 2.487(12) . ?
Eu1 O13 2.512(11) . ?
Eu1 O1 2.548(10) . ?
Eu1 O3 2.628(11) . ?
Eu1 O4 2.646(11) . ?
Eu1 C33 3.256(18) . ?
Eu1 Eu5 3.5487(13) . ?
Eu1 Eu4 3.5630(13) . ?
Eu1 Eu2 3.6641(13) . ?
Eu2 O11 2.496(12) . ?
Eu2 O12 2.511(12) . ?
Eu2 O17 2.514(12) . ?
Eu2 O19 2.596(13) . ?
Eu2 O1 2.598(11) . ?
Eu2 O4 2.700(11) . ?
Eu2 O5 2.711(10) . ?
Eu2 Eu6 3.6091(13) . ?
Eu2 Eu3 3.6918(14) . ?
Eu3 O10 2.521(12) . ?
Eu3 O11 2.524(13) . ?
Eu3 O14 2.524(12) . ?
Eu3 O18 2.591(12) . ?
Eu3 O5 2.631(11) . ?
Eu3 O1 2.671(10) . ?
Eu3 O2 2.706(12) . ?
Eu3 Eu7 3.6429(13) . ?
Eu3 Eu4 3.6453(13) . ?
Eu4 O10 2.459(12) . ?
Eu4 O15 2.460(12) . ?
Eu4 O13 2.504(11) . ?
Eu4 O1 2.593(11) . ?
Eu4 O2 2.604(10) . ?
Eu4 O3 2.628(11) . ?
Eu4 Eu8 3.5713(13) . ?
Eu5 O8 2.511(11) . ?
Eu5 O16 2.522(11) . ?
Eu5 O3 2.562(11) . ?
Eu5 O6 2.589(11) . ?
Eu5 O22 2.603(11) . ?
Eu5 O4 2.635(12) . ?
Eu5 O24 2.666(11) . ?
Eu5 Eu9 3.6738(13) . ?
Eu5 Eu8 3.7456(13) . ?
Eu5 Eu6 3.7784(13) . ?
Eu6 O17 2.489(12) . ?
Eu6 O9 2.509(12) . ?
Eu6 O4 2.585(11) . ?
Eu6 O5 2.613(11) . ?
Eu6 O24 2.642(11) . ?
Eu6 O23 2.660(14) . ?
Eu6 O6 2.675(12) . ?
Eu6 Eu9 3.5886(13) . ?
Eu6 Eu7 3.7712(14) . ?
Eu7 O14 2.483(12) . ?
Eu7 O9 2.503(11) . ?
Eu7 O2 2.588(11) . ?
Eu7 O5 2.603(10) . ?
Eu7 O21 2.669(12) . ?
Eu7 O24 2.679(11) . ?
Eu7 O7 2.682(11) . ?
Eu7 Eu9 3.6544(13) . ?
Eu7 Eu8 3.7423(13) . ?
Eu8 O15 2.512(12) . ?
Eu8 O8 2.558(11) . ?
Eu8 O3 2.569(11) . ?
Eu8 O7 2.581(11) . ?
Eu8 O20 2.614(13) . ?
Eu8 O2 2.647(12) . ?
Eu8 O24 2.648(11) . ?
Eu8 Eu9 3.6978(13) . ?
Eu9 O24 2.458(11) . ?
Eu9 O9 2.471(11) . ?
Eu9 O8 2.573(12) . ?
Eu9 O7 2.586(11) . ?
Eu9 O6 2.593(12) . ?
Eu9 O25 2.694(15) . ?
Eu10 O41 2.447(13) . ?
Eu10 O38 2.482(14) . ?
Eu10 O36 2.523(12) . ?
Eu10 O26 2.595(11) . ?
Eu10 O30 2.612(11) . ?
Eu10 O27 2.621(12) . ?
Eu10 Eu14 3.5532(14) . ?
Eu10 Eu13 3.5808(14) . ?
Eu10 Eu11 3.6521(14) . ?
Eu11 O37 2.489(12) . ?
Eu11 O42 2.492(12) . ?
Eu11 O38 2.553(14) . ?
Eu11 O49 2.600(12) . ?
Eu11 O26 2.616(11) . ?
Eu11 O30 2.692(12) . ?
Eu11 O29 2.696(11) . ?
Eu11 Eu15 3.6387(13) . ?
Eu11 Eu12 3.7029(14) . ?
Eu12 O37 2.505(11) . ?
Eu12 O35 2.507(12) . ?
Eu12 O39 2.507(12) . ?
Eu12 O50 2.593(12) . ?
Eu12 O26 2.662(11) . ?
Eu12 O29 2.669(11) . ?
Eu12 O28 2.699(11) . ?
Eu12 Eu16 3.6112(13) . ?
Eu12 Eu13 3.6505(13) . ?
Eu13 O40 2.474(12) . ?
Eu13 O36 2.508(11) . ?
Eu13 O35 2.520(13) . ?
Eu13 O26 2.551(11) . ?
Eu13 O28 2.642(10) . ?
Eu13 O27 2.643(11) . ?
Eu13 Eu17 3.5680(13) . ?
Eu14 O41 2.513(12) . ?
Eu14 O33 2.519(12) . ?
Eu14 O27 2.562(11) . ?
Eu14 O34 2.580(11) . ?
Eu14 O44 2.608(12) . ?
Eu14 O30 2.643(12) . ?
Eu14 O48 2.679(11) . ?
Eu14 Eu18 3.6850(13) . ?
Eu14 Eu17 3.7451(13) . ?
Eu14 Eu15 3.7728(13) . ?
Eu15 O31 2.479(12) . ?
Eu15 O42 2.478(12) . ?
Eu15 O29 2.593(11) . ?
Eu15 O30 2.613(11) . ?
Eu15 O34 2.639(11) . ?
Eu15 O48 2.679(10) . ?
Eu15 O45 2.697(12) . ?
Eu15 Eu18 3.6401(13) . ?
Eu15 Eu16 3.7757(13) . ?
Eu16 O39 2.512(11) . ?
Eu16 O31 2.513(11) . ?
Eu16 O28 2.592(10) . ?
Eu16 O29 2.602(11) . ?
Eu16 O32 2.632(11) . ?
Eu16 O48 2.633(10) . ?
Eu16 O46 2.669(14) . ?
Eu16 C157 3.232(17) . ?
Eu16 Eu18 3.5908(13) . ?
Eu16 Eu17 3.7479(13) . ?
Eu17 O40 2.503(11) . ?
Eu17 O33 2.507(12) . ?
Eu17 O43 2.563(12) . ?
Eu17 O27 2.565(12) . ?
Eu17 O28 2.616(11) . ?
Eu17 O32 2.625(11) . ?
Eu17 O48 2.645(10) . ?
Eu17 Eu18 3.6680(12) . ?
Eu18 O48 2.462(11) . ?
Eu18 O31 2.493(12) . ?
Eu18 O32 2.559(11) . ?
Eu18 O33 2.594(12) . ?
Eu18 O34 2.603(11) . ?
Eu18 O47 2.653(12) . ?
O6 C1 1.364(19) . ?
O7 C9 1.36(2) . ?
O10 C17 1.33(2) . ?
O11 C25 1.35(2) . ?
O12 C33 1.34(2) . ?
O13 C41 1.33(2) . ?
O14 C49 1.33(2) . ?
O15 C57 1.34(2) . ?
O16 C65 1.32(2) . ?
O17 C73 1.319(19) . ?
O18 C84 1.39(3) . ?
O18 C81 1.45(2) . ?
O19 C88 1.37(3) . ?
O19 C85 1.47(2) . ?
O20 C92 1.41(3) . ?
O20 C89 1.46(2) . ?
O21 C93 1.43(2) . ?
O21 C96 1.44(2) . ?
O22 C100 1.44(3) . ?
O22 C97 1.44(2) . ?
O32 C109 1.36(2) . ?
O34 C117 1.354(19) . ?
O35 C125 1.319(19) . ?
O36 C133 1.31(2) . ?
O37 C141 1.35(2) . ?
O38 C149 1.34(2) . ?
O39 C157 1.33(2) . ?
O40 C165 1.325(19) . ?
O41 C173 1.34(2) . ?
O42 C181 1.350(19) . ?
O43 C189 1.44(2) . ?
O43 C192 1.44(2) . ?
O44 C196 1.41(2) . ?
O44 C193 1.47(2) . ?
O45 C200 1.42(2) . ?
O45 C197 1.50(2) . ?
O47 C204 1.41(2) . ?
O47 C201 1.46(2) . ?
O49 C205 1.42(2) . ?
O49 C208 1.42(3) . ?
O50 C209 1.42(2) . ?
O50 C212 1.47(2) . ?
O51 C216 1.42(3) . ?
O51 C213 1.47(3) . ?
C1 C6 1.37(2) . ?
C1 C2 1.44(2) . ?
C2 C3 1.39(2) . ?
C2 C7 1.51(2) . ?
C3 C4 1.36(3) . ?
C4 C5 1.39(3) . ?
C5 C6 1.37(2) . ?
C6 C8 1.50(3) . ?
C9 C14 1.39(2) . ?
C9 C10 1.41(2) . ?
C10 C11 1.39(3) . ?
C10 C15 1.50(3) . ?
C11 C12 1.34(3) . ?
C12 C13 1.38(3) . ?
C13 C14 1.39(3) . ?
C14 C16 1.53(3) . ?
C17 C18 1.43(3) . ?
C17 C22 1.45(3) . ?
C18 C19 1.36(3) . ?
C18 C23 1.50(3) . ?
C19 C20 1.39(3) . ?
C20 C21 1.38(3) . ?
C21 C22 1.37(3) . ?
C22 C24 1.53(3) . ?
C25 C26 1.37(3) . ?
C25 C30 1.41(3) . ?
C26 C27 1.40(2) . ?
C26 C31 1.50(3) . ?
C27 C28 1.37(3) . ?
C28 C29 1.39(3) . ?
C29 C30 1.34(3) . ?
C30 C32 1.50(3) . ?
C33 C38 1.34(3) . ?
C33 C34 1.47(3) . ?
C34 C35 1.41(3) . ?
C34 C39 1.49(3) . ?
C35 C36 1.34(3) . ?
C36 C37 1.34(3) . ?
C37 C38 1.42(3) . ?
C38 C40 1.49(3) . ?
C41 C42 1.42(2) . ?
C41 C46 1.43(2) . ?
C42 C43 1.42(3) . ?
C42 C47 1.53(3) . ?
C43 C44 1.37(3) . ?
C44 C45 1.35(3) . ?
C45 C46 1.37(3) . ?
C46 C48 1.55(3) . ?
C49 C50 1.38(2) . ?
C49 C54 1.43(3) . ?
C50 C51 1.39(3) . ?
C50 C55 1.49(3) . ?
C51 C52 1.39(3) . ?
C52 C53 1.39(3) . ?
C53 C54 1.36(3) . ?
C54 C56 1.53(3) . ?
C57 C58 1.40(2) . ?
C57 C62 1.45(3) . ?
C58 C59 1.38(2) . ?
C58 C63 1.52(2) . ?
C59 C60 1.35(3) . ?
C60 C61 1.35(3) . ?
C61 C62 1.42(3) . ?
C62 C64 1.46(3) . ?
C65 C66 1.38(3) . ?
C65 C70 1.41(3) . ?
C66 C67 1.42(2) . ?
C66 C71 1.53(2) . ?
C67 C68 1.34(3) . ?
C68 C69 1.32(3) . ?
C69 C70 1.38(3) . ?
C70 C72 1.52(3) . ?
C73 C74 1.39(2) . ?
C73 C78 1.42(2) . ?
C74 C75 1.38(2) . ?
C74 C79 1.47(2) . ?
C75 C76 1.39(3) . ?
C76 C77 1.38(3) . ?
C77 C78 1.40(2) . ?
C78 C80 1.50(3) . ?
C81 C82 1.45(3) . ?
C82 C83 1.52(3) . ?
C83 C84 1.53(3) . ?
C85 C86 1.43(3) . ?
C86 C87 1.55(3) . ?
C87 C88 1.33(3) . ?
C89 C90 1.43(5) . ?
C89 C90' 1.52(7) . ?
C90 C91 1.45(6) . ?
C90' C91' 1.63(7) . ?
C91 C92 1.68(5) . ?
C91' C92 1.33(5) . ?
C93 C94 1.47(3) . ?
C94 C95 1.50(3) . ?
C95 C96 1.51(3) . ?
C97 C98 1.46(3) . ?
C98 C99 1.48(4) . ?
C99 C100 1.49(3) . ?
O23 C104 1.47(4) . ?
O23 C101 1.48(4) . ?
C101 C102 1.46(4) . ?
C102 C103 1.45(4) . ?
C103 C104 1.53(4) . ?
O25 C108 1.44(4) . ?
O25 C105 1.46(4) . ?
C105 C106 1.47(4) . ?
C106 C107 1.44(4) . ?
C107 C108 1.50(4) . ?
C109 C110 1.40(2) . ?
C109 C114 1.43(3) . ?
C110 C111 1.40(2) . ?
C110 C115 1.53(2) . ?
C111 C112 1.36(3) . ?
C112 C113 1.38(3) . ?
C113 C114 1.41(3) . ?
C114 C116 1.49(2) . ?
C117 C122 1.40(2) . ?
C117 C118 1.42(3) . ?
C118 C119 1.41(3) . ?
C118 C123 1.51(3) . ?
C119 C120 1.35(3) . ?
C120 C121 1.35(3) . ?
C121 C122 1.41(3) . ?
C122 C124 1.48(3) . ?
C125 C126 1.37(2) . ?
C125 C130 1.42(3) . ?
C126 C127 1.34(3) . ?
C126 C131 1.56(3) . ?
C127 C128 1.39(3) . ?
C128 C129 1.39(3) . ?
C129 C130 1.41(3) . ?
C130 C132 1.47(3) . ?
C133 C134 1.40(3) . ?
C133 C138 1.43(3) . ?
C134 C135 1.41(2) . ?
C134 C139 1.48(2) . ?
C135 C136 1.42(3) . ?
C136 C137 1.36(3) . ?
C137 C138 1.37(3) . ?
C138 C140 1.55(3) . ?
C141 C142 1.39(3) . ?
C141 C146 1.41(3) . ?
C142 C143 1.38(3) . ?
C142 C147 1.53(3) . ?
C143 C144 1.39(4) . ?
C144 C145 1.32(4) . ?
C145 C146 1.37(3) . ?
C146 C148 1.53(3) . ?
C149 C154 1.40(3) . ?
C149 C150 1.41(3) . ?
C150 C151 1.34(3) . ?
C150 C155 1.51(3) . ?
C151 C152 1.34(3) . ?
C152 C153 1.38(3) . ?
C153 C154 1.39(3) . ?
C154 C156 1.49(3) . ?
C157 C158 1.39(3) . ?
C157 C162 1.46(3) . ?
C158 C159 1.41(3) . ?
C158 C163 1.51(3) . ?
C159 C160 1.38(3) . ?
C160 C161 1.36(3) . ?
C161 C162 1.40(3) . ?
C162 C164 1.52(3) . ?
C165 C170 1.40(2) . ?
C165 C166 1.40(2) . ?
C166 C167 1.39(3) . ?
C166 C171 1.51(3) . ?
C167 C168 1.38(3) . ?
C168 C169 1.37(3) . ?
C169 C170 1.39(2) . ?
C170 C172 1.54(3) . ?
C173 C174 1.39(3) . ?
C173 C178 1.43(3) . ?
C174 C175 1.38(3) . ?
C174 C179 1.50(3) . ?
C175 C176 1.40(3) . ?
C176 C177 1.37(3) . ?
C177 C178 1.39(3) . ?
C178 C180 1.48(3) . ?
C181 C186 1.39(3) . ?
C181 C182 1.41(2) . ?
C182 C183 1.38(3) . ?
C182 C187 1.50(3) . ?
C183 C184 1.41(3) . ?
C184 C185 1.36(3) . ?
C185 C186 1.38(3) . ?
C186 C188 1.53(3) . ?
C189 C190 1.48(3) . ?
C190 C191 1.51(3) . ?
C191 C192 1.47(3) . ?
C193 C194 1.51(3) . ?
C194 C195 1.46(3) . ?
C195 C196 1.54(3) . ?
C197 C198 1.47(3) . ?
C198 C199 1.44(3) . ?
C199 C200 1.50(3) . ?
C201 C202 1.49(3) . ?
C202 C203 1.48(3) . ?
C203 C204 1.50(3) . ?
C205 C206 1.48(3) . ?
C206 C207 1.46(4) . ?
C207 C208 1.44(4) . ?
C209 C210 1.40(4) . ?
C210 C211 1.49(4) . ?
C211 C212 1.58(4) . ?
C213 C214 1.41(3) . ?
C214 C215 1.48(3) . ?
C215 C216 1.54(4) . ?
C231 C232 1.3900 . ?
C231 C236 1.3900 . ?
C231 C237 1.4998 . ?
C232 C233 1.3900 . ?
C233 C234 1.3900 . ?
C234 C235 1.3900 . ?
C235 C236 1.3900 . ?
C217 C218 1.3900 . ?
C217 C222 1.3900 . ?
C217 C223 1.501(17) . ?
C218 C219 1.3900 . ?
C219 C220 1.3900 . ?
C220 C221 1.3900 . ?
C221 C222 1.3900 . ?
C224 C225 1.3900 . ?
C224 C229 1.3900 . ?
C224 C230 1.494(17) . ?
C225 C226 1.3900 . ?
C226 C227 1.3900 . ?
C227 C228 1.3900 . ?
C228 C229 1.3900 . ?
C238 C239 1.30(4) . ?
C238 C240 1.37(4) 2_466 ?
C239 C241 1.43(7) . ?
C239 C240 1.44(4) . ?
C240 C238 1.37(4) 2_466 ?
